data_4320562
loop_
_publ_author_name
'Antje Mrotzek'
'Lykourgos Iordanidis'
'Mercouri G. Kanatzidis'

_publ_section_title
;
 New Members of the Homologous Series Am[M6Se8]m[M5+nSe9+n]: The
 Quaternary Phases A1-xM'3-xBi11+xSe20 and A1+xM'3-2xBi7+xSe14 (A = K, Rb,
 Cs; M' = Sn, Pb)
;
_journal_name_full 'Inorganic Chemistry'
_journal_page_first 6204
_journal_page_last 6211
_journal_paper_doi 10.1021/ic010285w
_journal_volume 40
_journal_year 2001
_chemical_formula_sum 'Bi14.8 K2.8 Se28 Sn4.4'
_chemical_formula_weight 5935.50
_chemical_name_systematic
; 
 ? 
;
_space_group_IT_number 11
_symmetry_space_group_name_Hall '-P 2yb'
_symmetry_space_group_name_H-M 'P 1 21/m 1'
_atom_sites_solution_hydrogens geom
_atom_sites_solution_primary direct
_atom_sites_solution_secondary difmap
_audit_creation_method SHELXL-97
_cell_angle_alpha 90.00
_cell_angle_beta 109.524(2)
_cell_angle_gamma 90.00
_cell_formula_units_Z 1
_cell_length_a 17.402(2)
_cell_length_b 4.2054(6)
_cell_length_c 21.227(3)
_cell_measurement_temperature 298(2)
_cell_volume 1464.1(3)
_computing_structure_refinement 'SHELXL-97 (Sheldrick, 1997)'
_computing_structure_solution 'SHELXS-97 (Sheldrick, 1990)'
_diffrn_ambient_temperature 298(2)
_diffrn_measured_fraction_theta_full 0.995
_diffrn_measured_fraction_theta_max 0.995
_diffrn_radiation_monochromator graphite
_diffrn_radiation_source 'fine-focus sealed tube'
_diffrn_radiation_type MoK\a
_diffrn_radiation_wavelength 0.71073
_diffrn_reflns_av_R_equivalents 0.0610
_diffrn_reflns_av_sigmaI/netI 0.0557
_diffrn_reflns_limit_h_max 22
_diffrn_reflns_limit_h_min -22
_diffrn_reflns_limit_k_max 5
_diffrn_reflns_limit_k_min -5
_diffrn_reflns_limit_l_max 27
_diffrn_reflns_limit_l_min -27
_diffrn_reflns_number 13542
_diffrn_reflns_theta_full 27.11
_diffrn_reflns_theta_max 27.11
_diffrn_reflns_theta_min 1.85
_exptl_absorpt_coefficient_mu 63.734
_exptl_crystal_colour silver
_exptl_crystal_density_diffrn 6.732
_exptl_crystal_density_method 'not measured'
_exptl_crystal_description needle
_exptl_crystal_F_000 2454
_refine_diff_density_max 4.090
_refine_diff_density_min -2.965
_refine_diff_density_rms 0.432
_refine_ls_extinction_method none
_refine_ls_goodness_of_fit_ref 1.195
_refine_ls_hydrogen_treatment mixed
_refine_ls_matrix_type full
_refine_ls_number_parameters 167
_refine_ls_number_reflns 3680
_refine_ls_number_restraints 9
_refine_ls_restrained_S_all 1.195
_refine_ls_R_factor_all 0.0575
_refine_ls_R_factor_gt 0.0356
_refine_ls_shift/su_max 0.426
_refine_ls_shift/su_mean 0.047
_refine_ls_structure_factor_coef Fsqd
_refine_ls_weighting_details 'calc w=1/[\s^2^(Fo^2^)+(0.0086P)^2^+0.0000P] where P=(Fo^2^+2Fc^2^)/3'
_refine_ls_weighting_scheme calc
_refine_ls_wR_factor_gt 0.0609
_refine_ls_wR_factor_ref 0.0640
_reflns_number_gt 2688
_reflns_number_total 3680
_reflns_threshold_expression >2sigma(I)
_cod_data_source_file ic010285w_1.cif
_cod_data_source_block K1.40Sn2.20Bi7.40Se14
_cod_original_cell_volume 1464.1(4)
_cod_original_formula_sum 'Bi14.80 K2.80 Se28 Sn4.40'
_cod_database_code 4320562

loop_
_symmetry_equiv_pos_as_xyz
'x, y, z'
'-x, y+1/2, -z'
'-x, -y, -z'
'x, -y-1/2, z'

loop_
_atom_site_label
_atom_site_type_symbol
_atom_site_fract_x
_atom_site_fract_y
_atom_site_fract_z
_atom_site_U_iso_or_equiv
_atom_site_adp_type
_atom_site_occupancy
_atom_site_symmetry_multiplicity
_atom_site_calc_flag
_atom_site_refinement_flags
_atom_site_disorder_assembly
_atom_site_disorder_group
Bi1 Bi 0.09141(3) 0.2500 0.98618(3) 0.01978(13) Uani 1 2 d S . .
Bi2 Bi 0.71973(3) 0.2500 0.06218(3) 0.01842(13) Uani 0.8619(5) 2 d SP . .
Sn2 Sn 0.71973(3) 0.2500 0.06218(3) 0.01842(13) Uani 0.1388(6) 2 d SP . .
Bi3 Bi 0.47670(3) 0.2500 0.90710(3) 0.01804(12) Uani 1 2 d S . .
Bi4 Bi 0.33756(3) 0.2500 0.13971(3) 0.02007(13) Uani 1 2 d S . .
Bi5 Bi 0.08145(3) 0.2500 0.72984(3) 0.01655(13) Uani 0.8701(6) 2 d SP . .
Sn5 Sn 0.08145(3) 0.2500 0.72984(3) 0.01655(13) Uani 0.1304(7) 2 d SP . .
Bi6 Bi 0.12573(3) 0.2500 0.38501(3) 0.01505(13) Uani 0.8411(6) 2 d SP . .
Sn6 Sn 0.12573(3) 0.2500 0.38501(3) 0.01505(13) Uani 0.1596(7) 2 d SP . .
Bi7 Bi 0.88949(3) 0.2500 0.42845(3) 0.01532(13) Uani 0.8293(6) 2 d SP . .
Sn7 Sn 0.88949(3) 0.2500 0.42845(3) 0.01532(13) Uani 0.1711(7) 2 d SP . .
Bi8 Bi 0.66445(3) 0.2500 0.48219(3) 0.01880(13) Uani 1 2 d S . .
Sn11 Sn 0.82947(8) 0.2500 0.78941(8) 0.0375(4) Uani 0.7713(6) 2 d SP . .
K11 K 0.8678(9) 0.2500 0.8089(9) 0.0375(4) Uani 0.2296(6) 2 d SP . .
K13 K 0.5778(2) 0.2500 0.64407(17) 0.0372(9) Uani 1 2 d S . .
Sn12 Sn 0.34162(8) 0.2500 0.69010(7) 0.0313(4) Uani 0.8300(7) 2 d SP . .
K12 K 0.3355(13) 0.2500 0.7206(11) 0.0313(4) Uani 0.1706(6) 2 d SP . .
Se1 Se 0.01824(7) 0.2500 0.08557(6) 0.0186(3) Uani 1 2 d S . .
Se2 Se 0.78769(8) 0.2500 0.93938(8) 0.0261(4) Uani 1 2 d S . .
Se3 Se 0.40080(7) 0.2500 0.01565(6) 0.0153(3) Uani 1 2 d S . .
Se4 Se 0.17055(8) 0.2500 0.87413(7) 0.0199(3) Uani 1 2 d S . .
Se5 Se 0.63385(7) 0.2500 0.15803(6) 0.0188(3) Uani 1 2 d S . .
Se6 Se 0.54799(7) 0.2500 0.80265(6) 0.0190(3) Uani 1 2 d S . .
Se7 Se 0.28434(8) 0.2500 0.24668(7) 0.0230(3) Uani 1 2 d S . .
Se8 Se 0.02976(7) 0.2500 0.25356(7) 0.0199(3) Uani 1 2 d S . .
Se9 Se 0.81127(7) 0.2500 0.29345(7) 0.0195(3) Uani 1 2 d S . .
Se10 Se 0.57368(9) 0.2500 0.34801(7) 0.0293(4) Uani 1 2 d S . .
Se11 Se 0.77947(7) 0.2500 0.63749(7) 0.0204(3) Uani 1 2 d S . .
Se12 Se 0.99300(7) 0.2500 0.58576(6) 0.0154(3) Uani 1 2 d S . .
Se13 Se 0.21553(7) 0.2500 0.55302(7) 0.0218(3) Uani 1 2 d S . .
Se14 Se 0.42291(7) 0.2500 0.49053(7) 0.0205(3) Uani 1 2 d S . .

loop_
_atom_site_aniso_label
_atom_site_aniso_U_11
_atom_site_aniso_U_22
_atom_site_aniso_U_33
_atom_site_aniso_U_23
_atom_site_aniso_U_13
_atom_site_aniso_U_12
Bi1 0.0201(2) 0.0164(2) 0.0235(3) 0.000 0.0082(2) 0.000
Bi2 0.0171(2) 0.0151(3) 0.0218(3) 0.000 0.0048(2) 0.000
Sn2 0.0171(2) 0.0151(3) 0.0218(3) 0.000 0.0048(2) 0.000
Bi3 0.0181(2) 0.0175(2) 0.0185(2) 0.000 0.0060(2) 0.000
Bi4 0.0216(2) 0.0176(3) 0.0229(3) 0.000 0.0098(2) 0.000
Bi5 0.0187(2) 0.0163(3) 0.0134(3) 0.000 0.0037(2) 0.000
Sn5 0.0187(2) 0.0163(3) 0.0134(3) 0.000 0.0037(2) 0.000
Bi6 0.0154(2) 0.0148(3) 0.0144(3) 0.000 0.0042(2) 0.000
Sn6 0.0154(2) 0.0148(3) 0.0144(3) 0.000 0.0042(2) 0.000
Bi7 0.0166(2) 0.0151(3) 0.0134(3) 0.000 0.0039(2) 0.000
Sn7 0.0166(2) 0.0151(3) 0.0134(3) 0.000 0.0039(2) 0.000
Bi8 0.0182(2) 0.0152(2) 0.0251(3) 0.000 0.0100(2) 0.000
Sn11 0.0402(7) 0.0124(6) 0.0618(10) 0.000 0.0195(7) 0.000
K11 0.0402(7) 0.0124(6) 0.0618(10) 0.000 0.0195(7) 0.000
K13 0.0437(17) 0.0370(19) 0.0343(18) 0.000 0.0177(15) 0.000
Sn12 0.0472(7) 0.0130(6) 0.0309(7) 0.000 0.0094(6) 0.000
K12 0.0472(7) 0.0130(6) 0.0309(7) 0.000 0.0094(6) 0.000
Se1 0.0214(6) 0.0194(7) 0.0148(6) 0.000 0.0057(5) 0.000
Se2 0.0183(6) 0.0160(7) 0.0357(8) 0.000 -0.0021(6) 0.000
Se3 0.0158(5) 0.0160(6) 0.0141(6) 0.000 0.0051(5) 0.000
Se4 0.0207(6) 0.0218(7) 0.0145(6) 0.000 0.0023(5) 0.000
Se5 0.0181(6) 0.0198(7) 0.0163(7) 0.000 0.0029(5) 0.000
Se6 0.0203(6) 0.0200(7) 0.0158(7) 0.000 0.0049(5) 0.000
Se7 0.0266(6) 0.0255(7) 0.0202(7) 0.000 0.0122(6) 0.000
Se8 0.0213(6) 0.0213(7) 0.0170(7) 0.000 0.0064(5) 0.000
Se9 0.0195(6) 0.0193(7) 0.0183(7) 0.000 0.0044(5) 0.000
Se10 0.0328(7) 0.0320(8) 0.0191(7) 0.000 0.0036(6) 0.000
Se11 0.0173(5) 0.0194(7) 0.0258(7) 0.000 0.0091(5) 0.000
Se12 0.0160(5) 0.0164(6) 0.0135(6) 0.000 0.0048(5) 0.000
Se13 0.0222(6) 0.0166(7) 0.0316(7) 0.000 0.0156(6) 0.000
Se14 0.0215(6) 0.0160(7) 0.0281(7) 0.000 0.0138(5) 0.000

loop_
_atom_type_symbol
_atom_type_description
_atom_type_scat_dispersion_real
_atom_type_scat_dispersion_imag
_atom_type_scat_source
K K 0.2009 0.2494 'International Tables Vol C Tables 4.2.6.8 and 6.1.1.4'
Se Se -0.0929 2.2259 'International Tables Vol C Tables 4.2.6.8 and 6.1.1.4'
Sn Sn -0.6537 1.4246 'International Tables Vol C Tables 4.2.6.8 and 6.1.1.4'
Bi Bi -4.1077 10.2566 'International Tables Vol C Tables 4.2.6.8 and 6.1.1.4'

loop_
_geom_angle_atom_site_label_1
_geom_angle_atom_site_label_2
_geom_angle_atom_site_label_3
_geom_angle
_geom_angle_site_symmetry_1
_geom_angle_site_symmetry_3
_geom_angle_publ_flag
Se1 Bi1 Se1 90.61(4) 1_556 3_556 ?
Se1 Bi1 Se1 90.61(4) 1_556 3_566 ?
Se1 Bi1 Se1 92.74(4) 3_556 3_566 ?
Se1 Bi1 Se2 91.06(4) 1_556 3_667 ?
Se1 Bi1 Se2 177.21(4) 3_556 3_667 ?
Se1 Bi1 Se2 89.48(3) 3_566 3_667 ?
Se1 Bi1 Se2 91.06(4) 1_556 3_657 ?
Se1 Bi1 Se2 89.48(3) 3_556 3_657 ?
Se1 Bi1 Se2 177.21(4) 3_566 3_657 ?
Se2 Bi1 Se2 88.24(4) 3_667 3_657 ?
Se1 Bi1 Se4 179.24(4) 1_556 . ?
Se1 Bi1 Se4 88.87(4) 3_556 . ?
Se1 Bi1 Se4 88.87(4) 3_566 . ?
Se2 Bi1 Se4 89.49(4) 3_667 . ?
Se2 Bi1 Se4 89.49(4) 3_657 . ?
Se1 Bi1 Se2 55.85(3) 1_556 1_455 ?
Se1 Bi1 Se2 55.60(3) 3_556 1_455 ?
Se1 Bi1 Se2 55.60(3) 3_566 1_455 ?
Se2 Bi1 Se2 127.17(2) 3_667 1_455 ?
Se2 Bi1 Se2 127.17(2) 3_657 1_455 ?
Se4 Bi1 Se2 123.39(3) . 1_455 ?
Se1 Bi1 Se1 56.296(15) 1_556 1_566 ?
Se1 Bi1 Se1 127.45(2) 3_556 1_566 ?
Se1 Bi1 Se1 53.40(4) 3_566 1_566 ?
Se2 Bi1 Se1 55.32(3) 3_667 1_566 ?
Se2 Bi1 Se1 126.12(3) 3_657 1_566 ?
Se4 Bi1 Se1 123.700(15) . 1_566 ?
Se2 Bi1 Se1 71.851(17) 1_455 1_566 ?
Se1 Bi1 Se1 56.296(15) 1_556 1_546 ?
Se1 Bi1 Se1 53.40(4) 3_556 1_546 ?
Se1 Bi1 Se1 127.45(2) 3_566 1_546 ?
Se2 Bi1 Se1 126.12(3) 3_667 1_546 ?
Se2 Bi1 Se1 55.32(3) 3_657 1_546 ?
Se4 Bi1 Se1 123.700(15) . 1_546 ?
Se2 Bi1 Se1 71.851(17) 1_455 1_546 ?
Se1 Bi1 Se1 112.59(3) 1_566 1_546 ?
Se1 Bi1 Se3 128.35(3) 1_556 1_556 ?
Se1 Bi1 Se3 122.30(3) 3_556 1_556 ?
Se1 Bi1 Se3 122.30(3) 3_566 1_556 ?
Se2 Bi1 Se3 54.96(3) 3_667 1_556 ?
Se2 Bi1 Se3 54.96(3) 3_657 1_556 ?
Se4 Bi1 Se3 52.40(3) . 1_556 ?
Se2 Bi1 Se3 175.79(3) 1_455 1_556 ?
Se1 Bi1 Se3 110.141(16) 1_566 1_556 ?
Se1 Bi1 Se3 110.141(16) 1_546 1_556 ?
Se1 Bi1 Se4 126.581(15) 1_556 1_545 ?
Se1 Bi1 Se4 53.63(3) 3_556 1_545 ?
Se1 Bi1 Se4 124.71(3) 3_566 1_545 ?
Se2 Bi1 Se4 123.62(3) 3_667 1_545 ?
Se2 Bi1 Se4 55.64(3) 3_657 1_545 ?
Se4 Bi1 Se4 53.415(15) . 1_545 ?
Se2 Bi1 Se4 109.149(18) 1_455 1_545 ?
Se1 Bi1 Se4 177.09(2) 1_566 1_545 ?
Se1 Bi1 Se4 70.29(2) 1_546 1_545 ?
Se3 Bi1 Se4 68.677(16) 1_556 1_545 ?
Se1 Bi1 Se4 126.581(15) 1_556 1_565 ?
Se1 Bi1 Se4 124.71(3) 3_556 1_565 ?
Se1 Bi1 Se4 53.63(3) 3_566 1_565 ?
Se2 Bi1 Se4 55.64(3) 3_667 1_565 ?
Se2 Bi1 Se4 123.62(3) 3_657 1_565 ?
Se4 Bi1 Se4 53.415(15) . 1_565 ?
Se2 Bi1 Se4 109.149(18) 1_455 1_565 ?
Se1 Bi1 Se4 70.29(2) 1_566 1_565 ?
Se1 Bi1 Se4 177.09(2) 1_546 1_565 ?
Se3 Bi1 Se4 68.677(16) 1_556 1_565 ?
Se4 Bi1 Se4 106.83(3) 1_545 1_565 ?
Se4 Bi2 Se4 94.73(4) 3_666 3_656 ?
Se4 Bi2 Se5 95.02(4) 3_666 . ?
Se4 Bi2 Se5 95.02(4) 3_656 . ?
Se4 Bi2 Se3 175.43(4) 3_666 3_655 ?
Se4 Bi2 Se3 88.78(3) 3_656 3_655 ?
Se5 Bi2 Se3 87.57(3) . 3_655 ?
Se4 Bi2 Se3 88.78(3) 3_666 3_665 ?
Se4 Bi2 Se3 175.43(4) 3_656 3_665 ?
Se5 Bi2 Se3 87.57(3) . 3_665 ?
Se3 Bi2 Se3 87.57(3) 3_655 3_665 ?
Se4 Bi2 Se2 90.86(4) 3_666 1_554 ?
Se4 Bi2 Se2 90.86(4) 3_656 1_554 ?
Se5 Bi2 Se2 171.30(4) . 1_554 ?
Se3 Bi2 Se2 86.16(3) 3_655 1_554 ?
Se3 Bi2 Se2 86.16(3) 3_665 1_554 ?
Se4 Bi2 Se9 63.86(3) 3_666 . ?
Se4 Bi2 Se9 63.86(3) 3_656 . ?
Se5 Bi2 Se9 48.00(3) . . ?
Se3 Bi2 Se9 120.48(3) 3_655 . ?
Se3 Bi2 Se9 120.48(3) 3_665 . ?
Se2 Bi2 Se9 140.70(3) 1_554 . ?
Se4 Bi2 Se1 56.70(3) 3_666 1_655 ?
Se4 Bi2 Se1 56.70(3) 3_656 1_655 ?
Se5 Bi2 Se1 133.27(3) . 1_655 ?
Se3 Bi2 Se1 123.63(3) 3_655 1_655 ?
Se3 Bi2 Se1 123.63(3) 3_665 1_655 ?
Se2 Bi2 Se1 55.42(3) 1_554 1_655 ?
Se9 Bi2 Se1 85.27(2) . 1_655 ?
Se4 Bi2 Se5 56.22(3) 3_666 1_565 ?
Se4 Bi2 Se5 130.95(3) 3_656 1_565 ?
Se5 Bi2 Se5 55.418(15) . 1_565 ?
Se3 Bi2 Se5 123.07(3) 3_655 1_565 ?
Se3 Bi2 Se5 53.57(3) 3_665 1_565 ?
Se2 Bi2 Se5 124.129(15) 1_554 1_565 ?
Se9 Bi2 Se5 67.680(17) . 1_565 ?
Se1 Bi2 Se5 112.897(16) 1_655 1_565 ?
Se4 Bi2 Se5 130.95(3) 3_666 1_545 ?
Se4 Bi2 Se5 56.22(3) 3_656 1_545 ?
Se5 Bi2 Se5 55.418(15) . 1_545 ?
Se3 Bi2 Se5 53.57(3) 3_655 1_545 ?
Se3 Bi2 Se5 123.07(3) 3_665 1_545 ?
Se2 Bi2 Se5 124.129(15) 1_554 1_545 ?
Se9 Bi2 Se5 67.680(17) . 1_545 ?
Se1 Bi2 Se5 112.897(16) 1_655 1_545 ?
Se5 Bi2 Se5 110.84(3) 1_565 1_545 ?
Se4 Bi2 Se2 126.47(3) 3_666 1_544 ?
Se4 Bi2 Se2 54.81(3) 3_656 1_544 ?
Se5 Bi2 Se2 126.788(16) . 1_544 ?
Se3 Bi2 Se2 53.76(3) 3_655 1_544 ?
Se3 Bi2 Se2 120.66(3) 3_665 1_544 ?
Se2 Bi2 Se2 52.712(16) 1_554 1_544 ?
Se9 Bi2 Se2 117.955(18) . 1_544 ?
Se1 Bi2 Se2 69.891(17) 1_655 1_544 ?
Se5 Bi2 Se2 174.23(2) 1_565 1_544 ?
Se5 Bi2 Se2 71.63(2) 1_545 1_544 ?
Se4 Bi2 Se2 54.81(3) 3_666 1_564 ?
Se4 Bi2 Se2 126.47(3) 3_656 1_564 ?
Se5 Bi2 Se2 126.788(16) . 1_564 ?
Se3 Bi2 Se2 120.66(3) 3_655 1_564 ?
Se3 Bi2 Se2 53.76(3) 3_665 1_564 ?
Se2 Bi2 Se2 52.712(16) 1_554 1_564 ?
Se9 Bi2 Se2 117.955(18) . 1_564 ?
Se1 Bi2 Se2 69.891(17) 1_655 1_564 ?
Se5 Bi2 Se2 71.63(2) 1_565 1_564 ?
Se5 Bi2 Se2 174.23(2) 1_545 1_564 ?
Se2 Bi2 Se2 105.42(3) 1_544 1_564 ?
Se5 Bi3 Se5 94.07(4) 3_656 3_666 ?
Se5 Bi3 Se6 91.20(4) 3_656 . ?
Se5 Bi3 Se6 91.20(4) 3_666 . ?
Se5 Bi3 Se3 88.50(4) 3_656 1_556 ?
Se5 Bi3 Se3 88.50(4) 3_666 1_556 ?
Se6 Bi3 Se3 179.56(4) . 1_556 ?
Se5 Bi3 Se3 176.06(3) 3_656 3_666 ?
Se5 Bi3 Se3 89.40(2) 3_666 3_666 ?
Se6 Bi3 Se3 90.60(3) . 3_666 ?
Se3 Bi3 Se3 89.72(3) 1_556 3_666 ?
Se5 Bi3 Se3 89.40(2) 3_656 3_656 ?
Se5 Bi3 Se3 176.06(3) 3_666 3_656 ?
Se6 Bi3 Se3 90.60(3) . 3_656 ?
Se3 Bi3 Se3 89.72(3) 1_556 3_656 ?
Se3 Bi3 Se3 87.08(3) 3_666 3_656 ?
Se5 Bi3 K12 54.42(16) 3_656 . ?
Se5 Bi3 K12 54.42(15) 3_666 . ?
Se6 Bi3 K12 60.4(4) . . ?
Se3 Bi3 K12 119.2(4) 1_556 . ?
Se3 Bi3 K12 129.44(16) 3_666 . ?
Se3 Bi3 K12 129.44(16) 3_656 . ?
Se5 Bi3 Se6 53.71(3) 3_656 1_545 ?
Se5 Bi3 Se6 128.00(3) 3_666 1_545 ?
Se6 Bi3 Se6 55.596(15) . 1_545 ?
Se3 Bi3 Se6 124.403(15) 1_556 1_545 ?
Se3 Bi3 Se6 125.05(3) 3_666 1_545 ?
Se3 Bi3 Se6 55.77(3) 3_656 1_545 ?
K12 Bi3 Se6 73.78(18) . 1_545 ?
Se5 Bi3 Se6 128.00(3) 3_656 1_565 ?
Se5 Bi3 Se6 53.71(3) 3_666 1_565 ?
Se6 Bi3 Se6 55.596(15) . 1_565 ?
Se3 Bi3 Se6 124.403(15) 1_556 1_565 ?
Se3 Bi3 Se6 55.77(3) 3_666 1_565 ?
Se3 Bi3 Se6 125.05(3) 3_656 1_565 ?
K12 Bi3 Se6 73.78(18) . 1_565 ?
Se6 Bi3 Se6 111.19(3) 1_545 1_565 ?
Se5 Bi3 Se5 122.72(2) 3_656 1_556 ?
Se5 Bi3 Se5 122.72(2) 3_666 1_556 ?
Se6 Bi3 Se5 125.76(3) . 1_556 ?
Se3 Bi3 Se5 54.68(3) 1_556 1_556 ?
Se3 Bi3 Se5 53.54(2) 3_666 1_556 ?
Se3 Bi3 Se5 53.54(2) 3_656 1_556 ?
K12 Bi3 Se5 173.9(4) . 1_556 ?
Se6 Bi3 Se5 109.279(17) 1_545 1_556 ?
Se6 Bi3 Se5 109.279(17) 1_565 1_556 ?
Se5 Bi3 Se4 55.75(3) 3_656 . ?
Se5 Bi3 Se4 55.75(3) 3_666 . ?
Se6 Bi3 Se4 126.10(3) . . ?
Se3 Bi3 Se4 53.47(3) 1_556 . ?
Se3 Bi3 Se4 125.42(3) 3_666 . ?
Se3 Bi3 Se4 125.42(3) 3_656 . ?
K12 Bi3 Se4 65.7(4) . . ?
Se6 Bi3 Se4 109.445(16) 1_545 . ?
Se6 Bi3 Se4 109.445(16) 1_565 . ?
Se5 Bi3 Se4 108.15(2) 1_556 . ?
Se5 Bi3 Se3 125.42(3) 3_656 1_566 ?
Se5 Bi3 Se3 52.41(3) 3_666 1_566 ?
Se6 Bi3 Se3 125.634(14) . 1_566 ?
Se3 Bi3 Se3 54.365(14) 1_556 1_566 ?
Se3 Bi3 Se3 55.76(3) 3_666 1_566 ?
Se3 Bi3 Se3 123.849(19) 3_656 1_566 ?
K12 Bi3 Se3 106.51(19) . 1_566 ?
Se6 Bi3 Se3 178.74(2) 1_545 1_566 ?
Se6 Bi3 Se3 70.04(2) 1_565 1_566 ?
Se5 Bi3 Se3 70.315(17) 1_556 1_566 ?
Se4 Bi3 Se3 69.706(16) . 1_566 ?
Se7 Bi4 Se6 91.45(4) . 3_666 ?
Se7 Bi4 Se6 91.45(4) . 3_656 ?
Se6 Bi4 Se6 94.07(4) 3_666 3_656 ?
Se7 Bi4 Se2 94.49(4) . 3_656 ?
Se6 Bi4 Se2 172.84(4) 3_666 3_656 ?
Se6 Bi4 Se2 89.78(3) 3_656 3_656 ?
Se7 Bi4 Se2 94.49(4) . 3_666 ?
Se6 Bi4 Se2 89.78(3) 3_666 3_666 ?
Se6 Bi4 Se2 172.84(4) 3_656 3_666 ?
Se2 Bi4 Se2 85.78(3) 3_656 3_666 ?
Se7 Bi4 Se3 179.63(4) . . ?
Se6 Bi4 Se3 88.29(3) 3_666 . ?
Se6 Bi4 Se3 88.29(3) 3_656 . ?
Se2 Bi4 Se3 85.78(4) 3_656 . ?
Se2 Bi4 Se3 85.78(4) 3_666 . ?
Se7 Bi4 Se10 70.48(4) . . ?
Se6 Bi4 Se10 50.70(2) 3_666 . ?
Se6 Bi4 Se10 50.70(2) 3_656 . ?
Se2 Bi4 Se10 135.46(2) 3_656 . ?
Se2 Bi4 Se10 135.46(2) 3_666 . ?
Se3 Bi4 Se10 109.15(3) . . ?
Se7 Bi4 Se7 57.069(16) . 1_565 ?
Se6 Bi4 Se7 53.10(3) 3_666 1_565 ?
Se6 Bi4 Se7 128.90(3) 3_656 1_565 ?
Se2 Bi4 Se7 127.87(3) 3_656 1_565 ?
Se2 Bi4 Se7 58.08(3) 3_666 1_565 ?
Se3 Bi4 Se7 122.931(16) . 1_565 ?
Se10 Bi4 Se7 79.535(19) . 1_565 ?
Se7 Bi4 Se7 57.069(16) . 1_545 ?
Se6 Bi4 Se7 128.90(3) 3_666 1_545 ?
Se6 Bi4 Se7 53.10(3) 3_656 1_545 ?
Se2 Bi4 Se7 58.08(3) 3_656 1_545 ?
Se2 Bi4 Se7 127.87(3) 3_666 1_545 ?
Se3 Bi4 Se7 122.931(16) . 1_545 ?
Se10 Bi4 Se7 79.535(19) . 1_545 ?
Se7 Bi4 Se7 114.14(3) 1_565 1_545 ?
Se7 Bi4 Se5 124.04(3) . . ?
Se6 Bi4 Se5 54.65(3) 3_666 . ?
Se6 Bi4 Se5 54.65(3) 3_656 . ?
Se2 Bi4 Se5 124.04(3) 3_656 . ?
Se2 Bi4 Se5 124.04(3) 3_666 . ?
Se3 Bi4 Se5 55.58(3) . . ?
Se10 Bi4 Se5 53.56(3) . . ?
Se7 Bi4 Se5 107.719(17) 1_565 . ?
Se7 Bi4 Se5 107.719(17) 1_545 . ?
Se7 Bi4 Se3 127.053(14) . 1_545 ?
Se6 Bi4 Se3 124.48(3) 3_666 1_545 ?
Se6 Bi4 Se3 52.99(3) 3_656 1_545 ?
Se2 Bi4 Se3 54.02(3) 3_656 1_545 ?
Se2 Bi4 Se3 119.92(3) 3_666 1_545 ?
Se3 Bi4 Se3 52.946(14) . 1_545 ?
Se10 Bi4 Se3 101.398(19) . 1_545 ?
Se7 Bi4 Se3 175.87(2) 1_565 1_545 ?
Se7 Bi4 Se3 69.99(2) 1_545 1_545 ?
Se5 Bi4 Se3 70.087(16) . 1_545 ?
Se7 Bi4 Se3 127.053(14) . 1_565 ?
Se6 Bi4 Se3 52.99(3) 3_666 1_565 ?
Se6 Bi4 Se3 124.48(3) 3_656 1_565 ?
Se2 Bi4 Se3 119.92(3) 3_656 1_565 ?
Se2 Bi4 Se3 54.02(3) 3_666 1_565 ?
Se3 Bi4 Se3 52.946(14) . 1_565 ?
Se10 Bi4 Se3 101.398(19) . 1_565 ?
Se7 Bi4 Se3 69.99(2) 1_565 1_565 ?
Se7 Bi4 Se3 175.87(2) 1_545 1_565 ?
Se5 Bi4 Se3 70.087(16) . 1_565 ?
Se3 Bi4 Se3 105.89(3) 1_545 1_565 ?
Se12 Bi5 Se4 179.82(4) 1_455 . ?
Se12 Bi5 Se8 89.31(3) 1_455 3_556 ?
Se4 Bi5 Se8 90.81(3) . 3_556 ?
Se12 Bi5 Se8 89.31(3) 1_455 3_566 ?
Se4 Bi5 Se8 90.81(3) . 3_566 ?
Se8 Bi5 Se8 90.63(4) 3_556 3_566 ?
Se12 Bi5 Se9 88.07(3) 1_455 3_666 ?
Se4 Bi5 Se9 91.81(3) . 3_666 ?
Se8 Bi5 Se9 177.38(4) 3_556 3_666 ?
Se8 Bi5 Se9 89.38(3) 3_566 3_666 ?
Se12 Bi5 Se9 88.07(3) 1_455 3_656 ?
Se4 Bi5 Se9 91.81(3) . 3_656 ?
Se8 Bi5 Se9 89.38(3) 3_556 3_656 ?
Se8 Bi5 Se9 177.38(4) 3_566 3_656 ?
Se9 Bi5 Se9 90.49(4) 3_666 3_656 ?
Se12 Bi5 Se11 57.95(3) 1_455 1_455 ?
Se4 Bi5 Se11 122.23(4) . 1_455 ?
Se8 Bi5 Se11 52.97(2) 3_556 1_455 ?
Se8 Bi5 Se11 52.97(2) 3_566 1_455 ?
Se9 Bi5 Se11 125.32(2) 3_666 1_455 ?
Se9 Bi5 Se11 125.32(2) 3_656 1_455 ?
Se12 Bi5 Se13 55.57(3) 1_455 . ?
Se4 Bi5 Se13 124.25(3) . . ?
Se8 Bi5 Se13 124.97(3) 3_556 . ?
Se8 Bi5 Se13 124.97(3) 3_566 . ?
Se9 Bi5 Se13 53.19(3) 3_666 . ?
Se9 Bi5 Se13 53.19(3) 3_656 . ?
Se11 Bi5 Se13 113.52(3) 1_455 . ?
Se12 Bi5 Se12 55.147(13) 1_455 1_445 ?
Se4 Bi5 Se12 124.853(13) . 1_445 ?
Se8 Bi5 Se12 53.82(3) 3_556 1_445 ?
Se8 Bi5 Se12 125.21(3) 3_566 1_445 ?
Se9 Bi5 Se12 124.30(3) 3_666 1_445 ?
Se9 Bi5 Se12 52.98(3) 3_656 1_445 ?
Se11 Bi5 Se12 72.345(17) 1_455 1_445 ?
Se13 Bi5 Se12 71.149(19) . 1_445 ?
Se12 Bi5 Se12 55.147(13) 1_455 1_465 ?
Se4 Bi5 Se12 124.853(13) . 1_465 ?
Se8 Bi5 Se12 125.21(3) 3_556 1_465 ?
Se8 Bi5 Se12 53.82(3) 3_566 1_465 ?
Se9 Bi5 Se12 52.98(3) 3_666 1_465 ?
Se9 Bi5 Se12 124.30(3) 3_656 1_465 ?
Se11 Bi5 Se12 72.345(17) 1_455 1_465 ?
Se13 Bi5 Se12 71.149(19) . 1_465 ?
Se12 Bi5 Se12 110.29(3) 1_445 1_465 ?
Se12 Bi5 Se4 124.907(14) 1_455 1_565 ?
Se4 Bi5 Se4 55.093(14) . 1_565 ?
Se8 Bi5 Se4 126.24(3) 3_556 1_565 ?
Se8 Bi5 Se4 54.90(3) 3_566 1_565 ?
Se9 Bi5 Se4 55.64(3) 3_666 1_565 ?
Se9 Bi5 Se4 126.90(3) 3_656 1_565 ?
Se11 Bi5 Se4 107.771(18) 1_455 1_565 ?
Se13 Bi5 Se4 108.79(2) . 1_565 ?
Se12 Bi5 Se4 179.88(2) 1_445 1_565 ?
Se12 Bi5 Se4 69.760(19) 1_465 1_565 ?
Se12 Bi5 Se4 124.907(14) 1_455 1_545 ?
Se4 Bi5 Se4 55.093(13) . 1_545 ?
Se8 Bi5 Se4 54.90(3) 3_556 1_545 ?
Se8 Bi5 Se4 126.24(3) 3_566 1_545 ?
Se9 Bi5 Se4 126.90(3) 3_666 1_545 ?
Se9 Bi5 Se4 55.64(3) 3_656 1_545 ?
Se11 Bi5 Se4 107.771(18) 1_455 1_545 ?
Se13 Bi5 Se4 108.79(2) . 1_545 ?
Se12 Bi5 Se4 69.760(19) 1_445 1_545 ?
Se12 Bi5 Se4 179.88(2) 1_465 1_545 ?
Se4 Bi5 Se4 110.19(3) 1_565 1_545 ?
Se8 Bi6 Se11 91.13(4) . 3_666 ?
Se8 Bi6 Se11 91.13(4) . 3_656 ?
Se11 Bi6 Se11 96.88(5) 3_666 3_656 ?
Se8 Bi6 Se12 89.08(3) . 3_656 ?
Se11 Bi6 Se12 173.40(3) 3_666 3_656 ?
Se11 Bi6 Se12 89.71(3) 3_656 3_656 ?
Se8 Bi6 Se12 89.08(3) . 3_666 ?
Se11 Bi6 Se12 89.71(3) 3_666 3_666 ?
Se11 Bi6 Se12 173.40(3) 3_656 3_666 ?
Se12 Bi6 Se12 83.70(4) 3_656 3_666 ?
Se8 Bi6 Se13 170.63(4) . . ?
Se11 Bi6 Se13 95.08(3) 3_666 . ?
Se11 Bi6 Se13 95.08(3) 3_656 . ?
Se12 Bi6 Se13 83.95(3) 3_656 . ?
Se12 Bi6 Se13 83.95(3) 3_666 . ?
Se8 Bi6 Se7 69.18(4) . . ?
Se11 Bi6 Se7 52.21(3) 3_666 . ?
Se11 Bi6 Se7 52.21(3) 3_656 . ?
Se12 Bi6 Se7 133.66(2) 3_656 . ?
Se12 Bi6 Se7 133.66(2) 3_666 . ?
Se13 Bi6 Se7 120.20(3) . . ?
Se8 Bi6 Se14 131.19(4) . . ?
Se11 Bi6 Se14 59.20(3) 3_666 . ?
Se11 Bi6 Se14 59.20(3) 3_656 . ?
Se12 Bi6 Se14 124.83(2) 3_656 . ?
Se12 Bi6 Se14 124.83(2) 3_666 . ?
Se13 Bi6 Se14 58.19(3) . . ?
Se7 Bi6 Se14 62.01(3) . . ?
Se8 Bi6 Se8 56.998(14) . 1_545 ?
Se11 Bi6 Se8 129.66(4) 3_666 1_545 ?
Se11 Bi6 Se8 51.92(3) 3_656 1_545 ?
Se12 Bi6 Se8 55.37(3) 3_656 1_545 ?
Se12 Bi6 Se8 123.42(3) 3_666 1_545 ?
Se13 Bi6 Se8 122.507(15) . 1_545 ?
Se7 Bi6 Se8 78.84(2) . 1_545 ?
Se14 Bi6 Se8 111.018(17) . 1_545 ?
Se8 Bi6 Se8 56.998(14) . 1_565 ?
Se11 Bi6 Se8 51.92(3) 3_666 1_565 ?
Se11 Bi6 Se8 129.66(4) 3_656 1_565 ?
Se12 Bi6 Se8 123.42(3) 3_656 1_565 ?
Se12 Bi6 Se8 55.37(3) 3_666 1_565 ?
Se13 Bi6 Se8 122.507(15) . 1_565 ?
Se7 Bi6 Se8 78.84(2) . 1_565 ?
Se14 Bi6 Se8 111.018(17) . 1_565 ?
Se8 Bi6 Se8 114.00(3) 1_545 1_565 ?
Se8 Bi6 Se9 53.53(3) . 1_455 ?
Se11 Bi6 Se9 123.02(2) 3_666 1_455 ?
Se11 Bi6 Se9 123.02(2) 3_656 1_455 ?
Se12 Bi6 Se9 52.52(2) 3_656 1_455 ?
Se12 Bi6 Se9 52.52(2) 3_666 1_455 ?
Se13 Bi6 Se9 117.10(3) . 1_455 ?
Se7 Bi6 Se9 122.71(3) . 1_455 ?
Se14 Bi6 Se9 175.28(3) . 1_455 ?
Se8 Bi6 Se9 71.111(16) 1_545 1_455 ?
Se8 Bi6 Se9 71.111(16) 1_565 1_455 ?
Se8 Bi6 Se13 128.193(14) . 1_565 ?
Se11 Bi6 Se13 58.16(3) 3_666 1_565 ?
Se11 Bi6 Se13 129.69(3) 3_656 1_565 ?
Se12 Bi6 Se13 116.99(3) 3_656 1_565 ?
Se12 Bi6 Se13 54.13(2) 3_666 1_565 ?
Se13 Bi6 Se13 51.195(13) . 1_565 ?
Se7 Bi6 Se13 108.372(19) . 1_565 ?
Se14 Bi6 Se13 70.710(17) . 1_565 ?
Se8 Bi6 Se13 172.02(2) 1_545 1_565 ?
Se8 Bi6 Se13 71.53(2) 1_565 1_565 ?
Se9 Bi6 Se13 106.585(18) 1_455 1_565 ?
Se9 Bi7 Se13 91.53(4) . 3_656 ?
Se9 Bi7 Se13 91.53(4) . 3_666 ?
Se13 Bi7 Se13 93.04(4) 3_656 3_666 ?
Se9 Bi7 Se12 90.68(3) . 3_766 ?
Se13 Bi7 Se12 176.76(3) 3_656 3_766 ?
Se13 Bi7 Se12 89.26(3) 3_666 3_766 ?
Se9 Bi7 Se12 90.68(3) . 3_756 ?
Se13 Bi7 Se12 89.26(3) 3_656 3_756 ?
Se13 Bi7 Se12 176.76(3) 3_666 3_756 ?
Se12 Bi7 Se12 88.35(4) 3_766 3_756 ?
Se9 Bi7 Se12 176.21(4) . . ?
Se13 Bi7 Se12 91.08(3) 3_656 . ?
Se13 Bi7 Se12 91.08(3) 3_666 . ?
Se12 Bi7 Se12 86.61(3) 3_766 . ?
Se12 Bi7 Se12 86.61(3) 3_756 . ?
Se9 Bi7 Se9 57.001(14) . 1_545 ?
Se13 Bi7 Se9 53.56(3) 3_656 1_545 ?
Se13 Bi7 Se9 128.54(3) 3_666 1_545 ?
Se12 Bi7 Se9 126.22(3) 3_766 1_545 ?
Se12 Bi7 Se9 54.69(2) 3_756 1_545 ?
Se12 Bi7 Se9 122.918(14) . 1_545 ?
Se9 Bi7 Se9 57.001(14) . 1_565 ?
Se13 Bi7 Se9 128.54(3) 3_656 1_565 ?
Se13 Bi7 Se9 53.56(3) 3_666 1_565 ?
Se12 Bi7 Se9 54.69(2) 3_766 1_565 ?
Se12 Bi7 Se9 126.22(3) 3_756 1_565 ?
Se12 Bi7 Se9 122.918(14) . 1_565 ?
Se9 Bi7 Se9 114.00(3) 1_545 1_565 ?
Se9 Bi7 Se8 54.95(3) . 1_655 ?
Se13 Bi7 Se8 125.32(3) 3_656 1_655 ?
Se13 Bi7 Se8 125.32(3) 3_666 1_655 ?
Se12 Bi7 Se8 54.53(3) 3_766 1_655 ?
Se12 Bi7 Se8 54.53(3) 3_756 1_655 ?
Se12 Bi7 Se8 121.26(3) . 1_655 ?
Se9 Bi7 Se8 71.774(19) 1_545 1_655 ?
Se9 Bi7 Se8 71.774(19) 1_565 1_655 ?
Se9 Bi7 Se10 63.41(4) . . ?
Se13 Bi7 Se10 52.92(2) 3_656 . ?
Se13 Bi7 Se10 52.92(2) 3_666 . ?
Se12 Bi7 Se10 130.29(2) 3_766 . ?
Se12 Bi7 Se10 130.29(2) 3_756 . ?
Se12 Bi7 Se10 120.38(3) . . ?
Se9 Bi7 Se10 75.892(18) 1_545 . ?
Se9 Bi7 Se10 75.892(18) 1_565 . ?
Se8 Bi7 Se10 118.36(2) 1_655 . ?
Se9 Bi7 Se12 127.354(13) . 1_565 ?
Se13 Bi7 Se12 125.98(3) 3_656 1_565 ?
Se13 Bi7 Se12 55.62(3) 3_666 1_565 ?
Se12 Bi7 Se12 53.90(4) 3_766 1_565 ?
Se12 Bi7 Se12 121.144(19) 3_756 1_565 ?
Se12 Bi7 Se12 52.550(13) . 1_565 ?
Se9 Bi7 Se12 175.043(18) 1_545 1_565 ?
Se9 Bi7 Se12 70.405(19) 1_565 1_565 ?
Se8 Bi7 Se12 108.394(19) 1_655 1_565 ?
Se10 Bi7 Se12 107.908(18) . 1_565 ?
Se9 Bi7 Se12 127.354(13) . 1_545 ?
Se13 Bi7 Se12 55.62(3) 3_656 1_545 ?
Se13 Bi7 Se12 125.98(3) 3_666 1_545 ?
Se12 Bi7 Se12 121.144(19) 3_766 1_545 ?
Se12 Bi7 Se12 53.90(4) 3_756 1_545 ?
Se12 Bi7 Se12 52.550(12) . 1_545 ?
Se9 Bi7 Se12 70.405(19) 1_545 1_545 ?
Se9 Bi7 Se12 175.043(18) 1_565 1_545 ?
Se8 Bi7 Se12 108.394(19) 1_655 1_545 ?
Se10 Bi7 Se12 107.908(18) . 1_545 ?
Se12 Bi7 Se12 105.10(2) 1_565 1_545 ?
Se10 Bi8 Se14 92.93(4) . 3_656 ?
Se10 Bi8 Se14 92.93(4) . 3_666 ?
Se14 Bi8 Se14 98.91(5) 3_656 3_666 ?
Se10 Bi8 Se13 87.27(4) . 3_666 ?
Se14 Bi8 Se13 171.25(3) 3_656 3_666 ?
Se14 Bi8 Se13 89.81(3) 3_666 3_666 ?
Se10 Bi8 Se13 87.27(4) . 3_656 ?
Se14 Bi8 Se13 89.81(3) 3_656 3_656 ?
Se14 Bi8 Se13 171.25(3) 3_666 3_656 ?
Se13 Bi8 Se13 81.46(4) 3_666 3_656 ?
Se10 Bi8 Se11 177.01(5) . . ?
Se14 Bi8 Se11 89.02(3) 3_656 . ?
Se14 Bi8 Se11 89.02(3) 3_666 . ?
Se13 Bi8 Se11 90.47(3) 3_666 . ?
Se13 Bi8 Se11 90.47(3) 3_656 . ?
Se10 Bi8 K13 127.48(6) . . ?
Se14 Bi8 K13 56.95(3) 3_656 . ?
Se14 Bi8 K13 56.95(3) 3_666 . ?
Se13 Bi8 K13 128.99(3) 3_666 . ?
Se13 Bi8 K13 128.99(3) 3_656 . ?
Se11 Bi8 K13 55.51(5) . . ?
Se10 Bi8 Se14 79.08(4) . . ?
Se14 Bi8 Se14 51.20(2) 3_656 . ?
Se14 Bi8 Se14 51.20(2) 3_666 . ?
Se13 Bi8 Se14 137.187(18) 3_666 . ?
Se13 Bi8 Se14 137.187(18) 3_656 . ?
Se11 Bi8 Se14 103.91(3) . . ?
K13 Bi8 Se14 48.40(5) . . ?
Se10 Bi8 Se10 56.753(15) . 1_545 ?
Se14 Bi8 Se10 52.59(3) 3_656 1_545 ?
Se14 Bi8 Se10 131.57(3) 3_666 1_545 ?
Se13 Bi8 Se10 121.30(3) 3_666 1_545 ?
Se13 Bi8 Se10 55.12(3) 3_656 1_545 ?
Se11 Bi8 Se10 123.196(15) . 1_545 ?
K13 Bi8 Se10 109.49(3) . 1_545 ?
Se14 Bi8 Se10 84.04(2) . 1_545 ?
Se10 Bi8 Se10 56.753(15) . 1_565 ?
Se14 Bi8 Se10 131.57(3) 3_656 1_565 ?
Se14 Bi8 Se10 52.59(3) 3_666 1_565 ?
Se13 Bi8 Se10 55.12(3) 3_666 1_565 ?
Se13 Bi8 Se10 121.30(3) 3_656 1_565 ?
Se11 Bi8 Se10 123.196(15) . 1_565 ?
K13 Bi8 Se10 109.49(3) . 1_565 ?
Se14 Bi8 Se10 84.04(2) . 1_565 ?
Se10 Bi8 Se10 113.51(3) 1_545 1_565 ?
Se10 Bi8 Se11 127.506(13) . 1_565 ?
Se14 Bi8 Se11 126.29(4) 3_656 1_565 ?
Se14 Bi8 Se11 52.21(3) 3_666 1_565 ?
Se13 Bi8 Se11 59.19(3) 3_666 1_565 ?
Se13 Bi8 Se11 121.48(3) 3_656 1_565 ?
Se11 Bi8 Se11 52.434(13) . 1_565 ?
K13 Bi8 Se11 69.80(3) . 1_565 ?
Se14 Bi8 Se11 98.43(2) . 1_565 ?
Se10 Bi8 Se11 175.347(19) 1_545 1_565 ?
Se10 Bi8 Se11 70.79(2) 1_565 1_565 ?
Se10 Bi8 Se11 127.506(14) . 1_545 ?
Se14 Bi8 Se11 52.21(3) 3_656 1_545 ?
Se14 Bi8 Se11 126.29(4) 3_666 1_545 ?
Se13 Bi8 Se11 121.48(3) 3_666 1_545 ?
Se13 Bi8 Se11 59.19(3) 3_656 1_545 ?
Se11 Bi8 Se11 52.434(13) . 1_545 ?
K13 Bi8 Se11 69.80(3) . 1_545 ?
Se14 Bi8 Se11 98.43(2) . 1_545 ?
Se10 Bi8 Se11 70.79(2) 1_545 1_545 ?
Se10 Bi8 Se11 175.347(19) 1_565 1_545 ?
Se11 Bi8 Se11 104.87(3) 1_565 1_545 ?
K11 Sn11 Se7 130.2(4) . 3_656 ?
K11 Sn11 Se7 130.2(4) . 3_666 ?
Se7 Sn11 Se7 96.72(6) 3_656 3_666 ?
K11 Sn11 Se11 122.5(18) . . ?
Se7 Sn11 Se11 77.63(5) 3_656 . ?
Se7 Sn11 Se11 77.63(5) 3_666 . ?
K11 Sn11 Se2 84.4(18) . . ?
Se7 Sn11 Se2 84.62(5) 3_656 . ?
Se7 Sn11 Se2 84.62(5) 3_666 . ?
Se11 Sn11 Se2 153.07(6) . . ?
K11 Sn11 Se8 61.5(13) . 3_666 ?
Se7 Sn11 Se8 148.34(7) 3_656 3_666 ?
Se7 Sn11 Se8 88.34(4) 3_666 3_666 ?
Se11 Sn11 Se8 72.97(4) . 3_666 ?
Se2 Sn11 Se8 127.03(4) . 3_666 ?
K11 Sn11 Se8 61.5(13) . 3_656 ?
Se7 Sn11 Se8 88.34(4) 3_656 3_656 ?
Se7 Sn11 Se8 148.34(7) 3_666 3_656 ?
Se11 Sn11 Se8 72.97(4) . 3_656 ?
Se2 Sn11 Se8 127.03(4) . 3_656 ?
Se8 Sn11 Se8 72.16(4) 3_666 3_656 ?
K11 Sn11 Se1 38.6(7) . 3_666 ?
Se7 Sn11 Se1 152.51(7) 3_656 3_666 ?
Se7 Sn11 Se1 92.33(3) 3_666 3_666 ?
Se11 Sn11 Se1 129.77(5) . 3_666 ?
Se2 Sn11 Se1 70.43(4) . 3_666 ?
Se8 Sn11 Se1 57.48(3) 3_666 3_666 ?
Se8 Sn11 Se1 97.43(4) 3_656 3_666 ?
K11 Sn11 Se1 38.6(8) . 3_656 ?
Se7 Sn11 Se1 92.33(3) 3_656 3_656 ?
Se7 Sn11 Se1 152.51(7) 3_666 3_656 ?
Se11 Sn11 Se1 129.77(5) . 3_656 ?
Se2 Sn11 Se1 70.43(4) . 3_656 ?
Se8 Sn11 Se1 97.43(4) 3_666 3_656 ?
Se8 Sn11 Se1 57.48(3) 3_656 3_656 ?
Se1 Sn11 Se1 68.99(3) 3_666 3_656 ?
K11 Sn11 Se6 140.5(18) . . ?
Se7 Sn11 Se6 53.24(4) 3_656 . ?
Se7 Sn11 Se6 53.24(4) 3_666 . ?
Se11 Sn11 Se6 96.95(4) . . ?
Se2 Sn11 Se6 56.13(3) . . ?
Se8 Sn11 Se6 141.55(2) 3_666 . ?
Se8 Sn11 Se6 141.55(2) 3_656 . ?
Se1 Sn11 Se6 116.01(4) 3_666 . ?
Se1 Sn11 Se6 116.01(4) 3_656 . ?
K11 Sn11 Se11 108.4(9) . 1_545 ?
Se7 Sn11 Se11 43.04(4) 3_656 1_545 ?
Se7 Sn11 Se11 118.66(5) 3_666 1_545 ?
Se11 Sn11 Se11 54.08(2) . 1_545 ?
Se2 Sn11 Se11 121.54(3) . 1_545 ?
Se8 Sn11 Se11 107.77(4) 3_666 1_545 ?
Se8 Sn11 Se11 49.55(2) 3_656 1_545 ?
Se1 Sn11 Se11 146.50(4) 3_666 1_545 ?
Se1 Sn11 Se11 85.22(2) 3_656 1_545 ?
Se6 Sn11 Se11 94.07(2) . 1_545 ?
K11 Sn11 Se11 108.4(9) . 1_565 ?
Se7 Sn11 Se11 118.66(5) 3_656 1_565 ?
Se7 Sn11 Se11 43.04(4) 3_666 1_565 ?
Se11 Sn11 Se11 54.08(2) . 1_565 ?
Se2 Sn11 Se11 121.54(3) . 1_565 ?
Se8 Sn11 Se11 49.55(2) 3_666 1_565 ?
Se8 Sn11 Se11 107.77(4) 3_656 1_565 ?
Se1 Sn11 Se11 85.22(2) 3_666 1_565 ?
Se1 Sn11 Se11 146.50(4) 3_656 1_565 ?
Se6 Sn11 Se11 94.07(2) . 1_565 ?
Se11 Sn11 Se11 108.16(4) 1_545 1_565 ?
Sn11 K11 Se1 134.2(9) . 3_666 ?
Sn11 K11 Se1 134.2(9) . 3_656 ?
Se1 K11 Se1 81.4(4) 3_666 3_656 ?
Sn11 K11 Se7 41.0(4) . 3_656 ?
Se1 K11 Se7 154.7(7) 3_666 3_656 ?
Se1 K11 Se7 93.84(17) 3_656 3_656 ?
Sn11 K11 Se7 41.0(4) . 3_666 ?
Se1 K11 Se7 93.84(17) 3_666 3_666 ?
Se1 K11 Se7 154.7(7) 3_656 3_666 ?
Se7 K11 Se7 79.9(3) 3_656 3_666 ?
Sn11 K11 Se8 108.5(14) . 3_666 ?
Se1 K11 Se8 64.9(2) 3_666 3_666 ?
Se1 K11 Se8 113.8(5) 3_656 3_666 ?
Se7 K11 Se8 138.0(6) 3_656 3_666 ?
Se7 K11 Se8 85.8(2) 3_666 3_666 ?
Sn11 K11 Se8 108.5(14) . 3_656 ?
Se1 K11 Se8 113.8(5) 3_666 3_656 ?
Se1 K11 Se8 64.9(2) 3_656 3_656 ?
Se7 K11 Se8 85.8(2) 3_656 3_656 ?
Se7 K11 Se8 138.0(6) 3_666 3_656 ?
Se8 K11 Se8 79.0(4) 3_666 3_656 ?
Sn11 K11 Se11 48.2(16) . . ?
Se1 K11 Se11 133.4(4) 3_666 . ?
Se1 K11 Se11 133.4(4) 3_656 . ?
Se7 K11 Se11 66.3(3) 3_656 . ?
Se7 K11 Se11 66.3(3) 3_666 . ?
Se8 K11 Se11 71.7(4) 3_666 . ?
Se8 K11 Se11 71.7(4) 3_656 . ?
Sn11 K11 Se2 84.8(18) . . ?
Se1 K11 Se2 76.4(4) 3_666 . ?
Se1 K11 Se2 76.4(4) 3_656 . ?
Se7 K11 Se2 78.3(4) 3_656 . ?
Se7 K11 Se2 78.3(4) 3_666 . ?
Se8 K11 Se2 136.8(3) 3_666 . ?
Se8 K11 Se2 136.8(3) 3_656 . ?
Se11 K11 Se2 133.0(5) . . ?
Sn11 K11 K11 90.000(10) . 1_545 ?
Se1 K11 K11 130.68(19) 3_666 1_545 ?
Se1 K11 K11 49.32(19) 3_656 1_545 ?
Se7 K11 K11 50.07(17) 3_656 1_545 ?
Se7 K11 K11 129.93(17) 3_666 1_545 ?
Se8 K11 K11 129.5(2) 3_666 1_545 ?
Se8 K11 K11 50.5(2) 3_656 1_545 ?
Se11 K11 K11 90.000(2) . 1_545 ?
Se2 K11 K11 90.000(2) . 1_545 ?
Sn11 K11 K11 90.000(6) . 1_565 ?
Se1 K11 K11 49.32(19) 3_666 1_565 ?
Se1 K11 K11 130.68(19) 3_656 1_565 ?
Se7 K11 K11 129.93(17) 3_656 1_565 ?
Se7 K11 K11 50.07(17) 3_666 1_565 ?
Se8 K11 K11 50.5(2) 3_666 1_565 ?
Se8 K11 K11 129.5(2) 3_656 1_565 ?
Se11 K11 K11 90.000(1) . 1_565 ?
Se2 K11 K11 90.000(1) . 1_565 ?
K11 K11 K11 180.000(3) 1_545 1_565 ?
Sn11 K11 Se4 159(2) . 1_655 ?
Se1 K11 Se4 57.2(2) 3_666 1_655 ?
Se1 K11 Se4 57.2(2) 3_656 1_655 ?
Se7 K11 Se4 138.8(2) 3_656 1_655 ?
Se7 K11 Se4 138.8(2) 3_666 1_655 ?
Se8 K11 Se4 56.6(2) 3_666 1_655 ?
Se8 K11 Se4 56.6(2) 3_656 1_655 ?
Se11 K11 Se4 110.5(5) . 1_655 ?
Se2 K11 Se4 116.4(4) . 1_655 ?
K11 K11 Se4 90.000(1) 1_545 1_655 ?
K11 K11 Se4 90.000(1) 1_565 1_655 ?
Se10 K13 Se10 75.89(8) 3_656 3_666 ?
Se10 K13 Se7 135.89(12) 3_656 3_666 ?
Se10 K13 Se7 88.07(5) 3_666 3_666 ?
Se10 K13 Se7 88.07(5) 3_656 3_656 ?
Se10 K13 Se7 135.89(12) 3_666 3_656 ?
Se7 K13 Se7 75.35(7) 3_666 3_656 ?
Se10 K13 Se14 71.12(6) 3_656 . ?
Se10 K13 Se14 71.12(6) 3_666 . ?
Se7 K13 Se14 141.42(4) 3_666 . ?
Se7 K13 Se14 141.42(4) 3_656 . ?
Se10 K13 Se14 83.09(5) 3_656 3_656 ?
Se10 K13 Se14 127.55(10) 3_666 3_656 ?
Se7 K13 Se14 136.03(11) 3_666 3_656 ?
Se7 K13 Se14 89.69(5) 3_656 3_656 ?
Se14 K13 Se14 56.63(6) . 3_656 ?
Se10 K13 Se14 127.55(10) 3_656 3_666 ?
Se10 K13 Se14 83.09(5) 3_666 3_666 ?
Se7 K13 Se14 89.69(5) 3_666 3_666 ?
Se7 K13 Se14 136.03(11) 3_656 3_666 ?
Se14 K13 Se14 56.63(6) . 3_666 ?
Se14 K13 Se14 72.78(8) 3_656 3_666 ?
Se10 K13 Se11 142.04(4) 3_656 . ?
Se10 K13 Se11 142.04(4) 3_666 . ?
Se7 K13 Se11 63.37(6) 3_666 . ?
Se7 K13 Se11 63.37(6) 3_656 . ?
Se14 K13 Se11 115.48(11) . . ?
Se14 K13 Se11 72.91(7) 3_656 . ?
Se14 K13 Se11 72.91(7) 3_666 . ?
Se10 K13 Se6 66.22(7) 3_656 . ?
Se10 K13 Se6 66.22(7) 3_666 . ?
Se7 K13 Se6 69.69(7) 3_666 . ?
Se7 K13 Se6 69.69(7) 3_656 . ?
Se14 K13 Se6 125.02(11) . . ?
Se14 K13 Se6 142.84(5) 3_656 . ?
Se14 K13 Se6 142.84(5) 3_666 . ?
Se11 K13 Se6 119.50(9) . . ?
Se10 K13 Bi8 122.35(8) 3_656 . ?
Se10 K13 Bi8 122.35(8) 3_666 . ?
Se7 K13 Bi8 101.06(8) 3_666 . ?
Se7 K13 Bi8 101.06(8) 3_656 . ?
Se14 K13 Bi8 66.96(7) . . ?
Se14 K13 Bi8 40.88(4) 3_656 . ?
Se14 K13 Bi8 40.88(4) 3_666 . ?
Se11 K13 Bi8 48.52(5) . . ?
Se6 K13 Bi8 168.02(10) . . ?
Se10 K13 K13 127.95(4) 3_656 1_565 ?
Se10 K13 K13 52.05(4) 3_666 1_565 ?
Se7 K13 K13 52.33(3) 3_666 1_565 ?
Se7 K13 K13 127.67(3) 3_656 1_565 ?
Se14 K13 K13 90.0 . 1_565 ?
Se14 K13 K13 126.39(4) 3_656 1_565 ?
Se14 K13 K13 53.61(4) 3_666 1_565 ?
Se11 K13 K13 90.000(1) . 1_565 ?
Se6 K13 K13 90.0 . 1_565 ?
Bi8 K13 K13 90.0 . 1_565 ?
Se10 K13 K13 52.05(4) 3_656 1_545 ?
Se10 K13 K13 127.95(4) 3_666 1_545 ?
Se7 K13 K13 127.67(3) 3_666 1_545 ?
Se7 K13 K13 52.33(3) 3_656 1_545 ?
Se14 K13 K13 89.999(1) . 1_545 ?
Se14 K13 K13 53.61(4) 3_656 1_545 ?
Se14 K13 K13 126.39(4) 3_666 1_545 ?
Se11 K13 K13 90.0 . 1_545 ?
Se6 K13 K13 90.0 . 1_545 ?
Bi8 K13 K13 90.0 . 1_545 ?
K13 K13 K13 180.00(9) 1_565 1_545 ?
K12 Sn12 Se10 121.7(9) . 3_666 ?
K12 Sn12 Se10 121.7(8) . 3_656 ?
Se10 Sn12 Se10 95.69(7) 3_666 3_656 ?
K12 Sn12 Se13 128.1(17) . . ?
Se10 Sn12 Se13 90.27(5) 3_666 . ?
Se10 Sn12 Se13 90.27(5) 3_656 . ?
K12 Sn12 Se9 63.0(13) . 3_656 ?
Se10 Sn12 Se9 163.51(5) 3_666 3_656 ?
Se10 Sn12 Se9 93.90(3) 3_656 3_656 ?
Se13 Sn12 Se9 76.29(4) . 3_656 ?
K12 Sn12 Se9 63.0(13) . 3_666 ?
Se10 Sn12 Se9 93.90(3) 3_666 3_666 ?
Se10 Sn12 Se9 163.51(5) 3_656 3_666 ?
Se13 Sn12 Se9 76.29(4) . 3_666 ?
Se9 Sn12 Se9 73.87(4) 3_656 3_666 ?
K12 Sn12 Se6 79.0(17) . . ?
Se10 Sn12 Se6 71.94(4) 3_666 . ?
Se10 Sn12 Se6 71.94(4) 3_656 . ?
Se13 Sn12 Se6 152.89(6) . . ?
Se9 Sn12 Se6 123.98(4) 3_656 . ?
Se9 Sn12 Se6 123.98(4) 3_666 . ?
K12 Sn12 Se5 37.1(6) . 3_666 ?
Se10 Sn12 Se5 84.77(4) 3_666 3_666 ?
Se10 Sn12 Se5 137.72(5) 3_656 3_666 ?
Se13 Sn12 Se5 132.00(4) . 3_666 ?
Se9 Sn12 Se5 97.06(4) 3_656 3_666 ?
Se9 Sn12 Se5 56.59(3) 3_666 3_666 ?
Se6 Sn12 Se5 68.08(3) . 3_666 ?
K12 Sn12 Se5 37.1(6) . 3_656 ?
Se10 Sn12 Se5 137.72(5) 3_666 3_656 ?
Se10 Sn12 Se5 84.77(4) 3_656 3_656 ?
Se13 Sn12 Se5 132.00(4) . 3_656 ?
Se9 Sn12 Se5 56.59(3) 3_656 3_656 ?
Se9 Sn12 Se5 97.06(4) 3_666 3_656 ?
Se6 Sn12 Se5 68.08(3) . 3_656 ?
Se5 Sn12 Se5 68.17(3) 3_666 3_656 ?
K12 Sn12 Se14 172.5(17) . . ?
Se10 Sn12 Se14 54.90(4) 3_666 . ?
Se10 Sn12 Se14 54.90(4) 3_656 . ?
Se13 Sn12 Se14 59.34(4) . . ?
Se9 Sn12 Se14 122.40(3) 3_656 . ?
Se9 Sn12 Se14 122.40(3) 3_666 . ?
Se6 Sn12 Se14 93.55(4) . . ?
Se5 Sn12 Se14 139.55(3) 3_666 . ?
Se5 Sn12 Se14 139.55(3) 3_656 . ?
K12 Sn12 Se13 111.0(9) . 1_545 ?
Se10 Sn12 Se13 127.30(5) 3_666 1_545 ?
Se10 Sn12 Se13 53.08(3) 3_656 1_545 ?
Se13 Sn12 Se13 54.476(17) . 1_545 ?
Se9 Sn12 Se13 51.19(3) 3_656 1_545 ?
Se9 Sn12 Se13 110.57(3) 3_666 1_545 ?
Se6 Sn12 Se13 121.14(2) . 1_545 ?
Se5 Sn12 Se13 147.67(4) 3_666 1_545 ?
Se5 Sn12 Se13 86.14(2) 3_656 1_545 ?
Se14 Sn12 Se13 72.77(2) . 1_545 ?
K12 Sn12 Se13 111.0(8) . 1_565 ?
Se10 Sn12 Se13 53.08(3) 3_666 1_565 ?
Se10 Sn12 Se13 127.30(5) 3_656 1_565 ?
Se13 Sn12 Se13 54.476(17) . 1_565 ?
Se9 Sn12 Se13 110.57(3) 3_656 1_565 ?
Se9 Sn12 Se13 51.19(3) 3_666 1_565 ?
Se6 Sn12 Se13 121.14(2) . 1_565 ?
Se5 Sn12 Se13 86.14(2) 3_666 1_565 ?
Se5 Sn12 Se13 147.67(4) 3_656 1_565 ?
Se14 Sn12 Se13 72.77(2) . 1_565 ?
Se13 Sn12 Se13 108.95(3) 1_545 1_565 ?
Sn12 K12 Se5 135.4(8) . 3_666 ?
Sn12 K12 Se5 135.4(8) . 3_656 ?
Se5 K12 Se5 81.3(5) 3_666 3_656 ?
Sn12 K12 Se9 106.1(13) . 3_656 ?
Se5 K12 Se9 114.2(7) 3_666 3_656 ?
Se5 K12 Se9 64.3(3) 3_656 3_656 ?
Sn12 K12 Se9 106.1(13) . 3_666 ?
Se5 K12 Se9 64.3(3) 3_666 3_666 ?
Se5 K12 Se9 114.2(7) 3_656 3_666 ?
Se9 K12 Se9 80.8(5) 3_656 3_666 ?
Sn12 K12 Se10 47.9(8) . 3_666 ?
Se5 K12 Se10 87.8(2) 3_666 3_666 ?
Se5 K12 Se10 143.4(7) 3_656 3_666 ?
Se9 K12 Se10 149.7(7) 3_656 3_666 ?
Se9 K12 Se10 91.4(2) 3_666 3_666 ?
Sn12 K12 Se10 47.9(8) . 3_656 ?
Se5 K12 Se10 143.4(7) 3_666 3_656 ?
Se5 K12 Se10 87.8(2) 3_656 3_656 ?
Se9 K12 Se10 91.4(2) 3_656 3_656 ?
Se9 K12 Se10 149.7(7) 3_666 3_656 ?
Se10 K12 Se10 80.6(6) 3_666 3_656 ?
Sn12 K12 Se13 42.9(15) . . ?
Se5 K12 Se13 134.4(4) 3_666 . ?
Se5 K12 Se13 134.4(4) 3_656 . ?
Se9 K12 Se13 73.8(4) 3_656 . ?
Se9 K12 Se13 73.8(4) 3_666 . ?
Se10 K12 Se13 75.9(4) 3_666 . ?
Se10 K12 Se13 75.9(4) 3_656 . ?
Sn12 K12 Se6 89.9(18) . . ?
Se5 K12 Se6 74.9(4) 3_666 . ?
Se5 K12 Se6 74.9(4) 3_656 . ?
Se9 K12 Se6 135.2(3) 3_656 . ?
Se9 K12 Se6 135.2(3) 3_666 . ?
Se10 K12 Se6 68.6(4) 3_666 . ?
Se10 K12 Se6 68.6(4) 3_656 . ?
Se13 K12 Se6 132.8(7) . . ?
Sn12 K12 Bi3 135(2) . . ?
Se5 K12 Bi3 46.4(3) 3_666 . ?
Se5 K12 Bi3 46.4(3) 3_656 . ?
Se9 K12 Bi3 107.6(5) 3_656 . ?
Se9 K12 Bi3 107.6(5) 3_666 . ?
Se10 K12 Bi3 102.7(4) 3_666 . ?
Se10 K12 Bi3 102.7(4) 3_656 . ?
Se13 K12 Bi3 178.1(7) . . ?
Se6 K12 Bi3 45.3(2) . . ?
Sn12 K12 K12 89.999(8) . 1_545 ?
Se5 K12 K12 130.6(3) 3_666 1_545 ?
Se5 K12 K12 49.4(3) 3_656 1_545 ?
Se9 K12 K12 49.6(3) 3_656 1_545 ?
Se9 K12 K12 130.4(3) 3_666 1_545 ?
Se10 K12 K12 130.3(3) 3_666 1_545 ?
Se10 K12 K12 49.7(3) 3_656 1_545 ?
Se13 K12 K12 89.999(3) . 1_545 ?
Se6 K12 K12 90.0 . 1_545 ?
Bi3 K12 K12 90.001(1) . 1_545 ?
Sn12 K12 K12 89.999(8) . 1_565 ?
Se5 K12 K12 49.4(3) 3_666 1_565 ?
Se5 K12 K12 130.6(3) 3_656 1_565 ?
Se9 K12 K12 130.4(3) 3_656 1_565 ?
Se9 K12 K12 49.6(3) 3_666 1_565 ?
Se10 K12 K12 49.7(3) 3_666 1_565 ?
Se10 K12 K12 130.3(3) 3_656 1_565 ?
Se13 K12 K12 89.999(1) . 1_565 ?
Se6 K12 K12 90.001(3) . 1_565 ?
Bi3 K12 K12 90.001(2) . 1_565 ?
K12 K12 K12 179.998(10) 1_545 1_565 ?
Bi1 Se1 Bi1 89.39(4) 1_554 3_556 ?
Bi1 Se1 Bi1 89.39(4) 1_554 3_566 ?
Bi1 Se1 Bi1 92.74(4) 3_556 3_566 ?
Bi1 Se1 K11 101.2(3) 1_554 3_666 ?
Bi1 Se1 K11 168.4(3) 3_556 3_666 ?
Bi1 Se1 K11 92.06(18) 3_566 3_666 ?
Bi1 Se1 K11 101.2(3) 1_554 3_656 ?
Bi1 Se1 K11 92.06(18) 3_556 3_656 ?
Bi1 Se1 K11 168.4(3) 3_566 3_656 ?
K11 Se1 K11 81.4(4) 3_666 3_656 ?
Bi1 Se1 Se8 151.58(5) 1_554 . ?
Bi1 Se1 Se8 109.74(4) 3_556 . ?
Bi1 Se1 Se8 109.74(4) 3_566 . ?
K11 Se1 Se8 58.7(3) 3_666 . ?
K11 Se1 Se8 58.7(3) 3_656 . ?
Bi1 Se1 Sn11 98.20(4) 1_554 3_666 ?
Bi1 Se1 Sn11 166.28(4) 3_556 3_666 ?
Bi1 Se1 Sn11 98.725(19) 3_566 3_666 ?
K11 Se1 Sn11 7.3(2) 3_666 3_666 ?
K11 Se1 Sn11 75.31(19) 3_656 3_666 ?
Se8 Se1 Sn11 59.22(4) . 3_666 ?
Bi1 Se1 Sn11 98.20(4) 1_554 3_656 ?
Bi1 Se1 Sn11 98.725(19) 3_556 3_656 ?
Bi1 Se1 Sn11 166.28(4) 3_566 3_656 ?
K11 Se1 Sn11 75.31(19) 3_666 3_656 ?
K11 Se1 Sn11 7.3(2) 3_656 3_656 ?
Se8 Se1 Sn11 59.22(4) . 3_656 ?
Sn11 Se1 Sn11 68.98(3) 3_666 3_656 ?
Bi1 Se1 Se1 45.69(3) 1_554 3 ?
Bi1 Se1 Se1 43.703(19) 3_556 3 ?
Bi1 Se1 Se1 91.54(4) 3_566 3 ?
K11 Se1 Se1 146.6(3) 3_666 3 ?
K11 Se1 Se1 99.2(3) 3_656 3 ?
Se8 Se1 Se1 148.14(2) . 3 ?
Sn11 Se1 Se1 142.53(6) 3_666 3 ?
Sn11 Se1 Se1 101.95(3) 3_656 3 ?
Bi1 Se1 Se1 45.69(3) 1_554 3_565 ?
Bi1 Se1 Se1 91.54(4) 3_556 3_565 ?
Bi1 Se1 Se1 43.703(19) 3_566 3_565 ?
K11 Se1 Se1 99.2(3) 3_666 3_565 ?
K11 Se1 Se1 146.6(3) 3_656 3_565 ?
Se8 Se1 Se1 148.14(2) . 3_565 ?
Sn11 Se1 Se1 101.95(3) 3_666 3_565 ?
Sn11 Se1 Se1 142.53(6) 3_656 3_565 ?
Se1 Se1 Se1 62.39(4) 3 3_565 ?
Bi1 Se1 Se2 46.55(3) 1_554 3_666 ?
Bi1 Se1 Se2 135.89(5) 3_556 3_666 ?
Bi1 Se1 Se2 89.21(3) 3_566 3_666 ?
K11 Se1 Se2 54.7(3) 3_666 3_666 ?
K11 Se1 Se2 94.6(3) 3_656 3_666 ?
Se8 Se1 Se2 110.91(4) . 3_666 ?
Sn11 Se1 Se2 52.33(4) 3_666 3_666 ?
Sn11 Se1 Se2 87.79(4) 3_656 3_666 ?
Se1 Se1 Se2 92.21(5) 3 3_666 ?
Se1 Se1 Se2 60.99(3) 3_565 3_666 ?
Bi1 Se1 Se2 46.55(3) 1_554 3_656 ?
Bi1 Se1 Se2 89.21(3) 3_556 3_656 ?
Bi1 Se1 Se2 135.89(5) 3_566 3_656 ?
K11 Se1 Se2 94.6(3) 3_666 3_656 ?
K11 Se1 Se2 54.7(3) 3_656 3_656 ?
Se8 Se1 Se2 110.91(4) . 3_656 ?
Sn11 Se1 Se2 87.79(4) 3_666 3_656 ?
Sn11 Se1 Se2 52.33(4) 3_656 3_656 ?
Se1 Se1 Se2 60.99(3) 3 3_656 ?
Se1 Se1 Se2 92.21(5) 3_565 3_656 ?
Se2 Se1 Se2 60.73(3) 3_666 3_656 ?
Bi1 Se1 Se2 90.34(4) 1_554 1_454 ?
Bi1 Se1 Se2 46.382(19) 3_556 1_454 ?
Bi1 Se1 Se2 46.382(19) 3_566 1_454 ?
K11 Se1 Se2 137.05(19) 3_666 1_454 ?
K11 Se1 Se2 137.05(19) 3_656 1_454 ?
Se8 Se1 Se2 118.08(5) . 1_454 ?
Sn11 Se1 Se2 144.18(2) 3_666 1_454 ?
Sn11 Se1 Se2 144.18(2) 3_656 1_454 ?
Se1 Se1 Se2 60.69(3) 3 1_454 ?
Se1 Se1 Se2 60.69(3) 3_565 1_454 ?
Se2 Se1 Se2 121.68(3) 3_666 1_454 ?
Se2 Se1 Se2 121.68(3) 3_656 1_454 ?
Bi1 Se1 Se1 90.0 1_554 1_565 ?
Bi1 Se1 Se1 136.369(19) 3_556 1_565 ?
Bi1 Se1 Se1 43.631(19) 3_566 1_565 ?
K11 Se1 Se1 49.32(19) 3_666 1_565 ?
K11 Se1 Se1 130.68(19) 3_656 1_565 ?
Se8 Se1 Se1 90.0 . 1_565 ?
Sn11 Se1 Se1 55.507(17) 3_666 1_565 ?
Sn11 Se1 Se1 124.492(16) 3_656 1_565 ?
Se1 Se1 Se1 121.20(2) 3 1_565 ?
Se1 Se1 Se1 58.81(2) 3_565 1_565 ?
Se2 Se1 Se1 59.636(15) 3_666 1_565 ?
Se2 Se1 Se1 120.365(15) 3_656 1_565 ?
Se2 Se1 Se1 90.0 1_454 1_565 ?
Bi1 Se1 Se1 90.0 1_554 1_545 ?
Bi1 Se1 Se1 43.631(19) 3_556 1_545 ?
Bi1 Se1 Se1 136.369(18) 3_566 1_545 ?
K11 Se1 Se1 130.68(19) 3_666 1_545 ?
K11 Se1 Se1 49.32(19) 3_656 1_545 ?
Se8 Se1 Se1 90.0 . 1_545 ?
Sn11 Se1 Se1 124.492(17) 3_666 1_545 ?
Sn11 Se1 Se1 55.507(17) 3_656 1_545 ?
Se1 Se1 Se1 58.81(2) 3 1_545 ?
Se1 Se1 Se1 121.20(2) 3_565 1_545 ?
Se2 Se1 Se1 120.365(15) 3_666 1_545 ?
Se2 Se1 Se1 59.636(15) 3_656 1_545 ?
Se2 Se1 Se1 90.0 1_454 1_545 ?
Se1 Se1 Se1 180.0 1_565 1_545 ?
Bi1 Se1 Se4 137.05(3) 1_554 3_556 ?
Bi1 Se1 Se4 47.66(3) 3_556 3_556 ?
Bi1 Se1 Se4 92.72(4) 3_566 3_556 ?
K11 Se1 Se4 121.6(3) 3_666 3_556 ?
K11 Se1 Se4 82.8(3) 3_656 3_556 ?
Se8 Se1 Se4 65.01(3) . 3_556 ?
Sn11 Se1 Se4 123.72(5) 3_666 3_556 ?
Sn11 Se1 Se4 89.48(3) 3_656 3_556 ?
Se1 Se1 Se4 91.37(3) 3 3_556 ?
Se1 Se1 Se4 122.67(5) 3_565 3_556 ?
Se2 Se1 Se4 175.88(4) 3_666 3_556 ?
Se2 Se1 Se4 119.597(17) 3_656 3_556 ?
Se2 Se1 Se4 62.01(3) 1_454 3_556 ?
Se1 Se1 Se4 119.870(14) 1_565 3_556 ?
Se1 Se1 Se4 60.129(14) 1_545 3_556 ?
Bi1 Se2 Bi1 88.24(4) 3_667 3_657 ?
Bi1 Se2 Bi4 178.58(5) 3_667 3_656 ?
Bi1 Se2 Bi4 92.982(13) 3_657 3_656 ?
Bi1 Se2 Bi4 92.982(13) 3_667 3_666 ?
Bi1 Se2 Bi4 178.58(5) 3_657 3_666 ?
Bi4 Se2 Bi4 85.78(3) 3_656 3_666 ?
Bi1 Se2 Sn2 87.50(4) 3_667 1_556 ?
Bi1 Se2 Sn2 87.50(4) 3_657 1_556 ?
Bi4 Se2 Sn2 93.26(4) 3_656 1_556 ?
Bi4 Se2 Sn2 93.26(4) 3_666 1_556 ?
Bi1 Se2 Bi2 87.50(4) 3_667 1_556 ?
Bi1 Se2 Bi2 87.50(4) 3_657 1_556 ?
Bi4 Se2 Bi2 93.26(4) 3_656 1_556 ?
Bi4 Se2 Bi2 93.26(4) 3_666 1_556 ?
Sn2 Se2 Bi2 0.000(14) 1_556 1_556 ?
Bi1 Se2 K11 91.27(19) 3_667 . ?
Bi1 Se2 K11 91.27(19) 3_657 . ?
Bi4 Se2 K11 88.00(19) 3_656 . ?
Bi4 Se2 K11 88.00(19) 3_666 . ?
Sn2 Se2 K11 178.3(3) 1_556 . ?
Bi2 Se2 K11 178.3(3) 1_556 . ?
Bi1 Se2 Sn11 98.97(4) 3_667 . ?
Bi1 Se2 Sn11 98.97(4) 3_657 . ?
Bi4 Se2 Sn11 80.14(4) 3_656 . ?
Bi4 Se2 Sn11 80.14(4) 3_666 . ?
Sn2 Se2 Sn11 170.94(5) 1_556 . ?
Bi2 Se2 Sn11 170.94(5) 1_556 . ?
K11 Se2 Sn11 10.8(2) . . ?
Bi1 Se2 Se1 42.39(3) 3_667 3_666 ?
Bi1 Se2 Se1 88.01(4) 3_657 3_666 ?
Bi4 Se2 Se1 136.90(5) 3_656 3_666 ?
Bi4 Se2 Se1 92.41(3) 3_666 3_666 ?
Sn2 Se2 Se1 129.80(4) 1_556 3_666 ?
Bi2 Se2 Se1 129.80(4) 1_556 3_666 ?
K11 Se2 Se1 48.91(19) . 3_666 ?
Sn11 Se2 Se1 57.25(3) . 3_666 ?
Bi1 Se2 Se1 88.01(4) 3_667 3_656 ?
Bi1 Se2 Se1 42.39(3) 3_657 3_656 ?
Bi4 Se2 Se1 92.41(3) 3_656 3_656 ?
Bi4 Se2 Se1 136.90(5) 3_666 3_656 ?
Sn2 Se2 Se1 129.80(4) 1_556 3_656 ?
Bi2 Se2 Se1 129.80(4) 1_556 3_656 ?
K11 Se2 Se1 48.91(19) . 3_656 ?
Sn11 Se2 Se1 57.25(3) . 3_656 ?
Se1 Se2 Se1 60.73(3) 3_666 3_656 ?
Bi1 Se2 Se1 44.134(18) 3_667 1_656 ?
Bi1 Se2 Se1 44.134(18) 3_657 1_656 ?
Bi4 Se2 Se1 137.108(17) 3_656 1_656 ?
Bi4 Se2 Se1 137.108(18) 3_666 1_656 ?
Sn2 Se2 Se1 85.38(4) 1_556 1_656 ?
Bi2 Se2 Se1 85.38(4) 1_556 1_656 ?
K11 Se2 Se1 92.9(3) . 1_656 ?
Sn11 Se2 Se1 103.68(5) . 1_656 ?
Se1 Se2 Se1 58.32(3) 3_666 1_656 ?
Se1 Se2 Se1 58.32(3) 3_656 1_656 ?
Bi1 Se2 Se2 45.877(18) 3_667 1_565 ?
Bi1 Se2 Se2 134.122(18) 3_657 1_565 ?
Bi4 Se2 Se2 132.892(17) 3_656 1_565 ?
Bi4 Se2 Se2 47.109(18) 3_666 1_565 ?
Sn2 Se2 Se2 90.0 1_556 1_565 ?
Bi2 Se2 Se2 90.0 1_556 1_565 ?
K11 Se2 Se2 89.999(2) . 1_565 ?
Sn11 Se2 Se2 90.0 . 1_565 ?
Se1 Se2 Se2 59.635(15) 3_666 1_565 ?
Se1 Se2 Se2 120.363(15) 3_656 1_565 ?
Se1 Se2 Se2 90.0 1_656 1_565 ?
Bi1 Se2 Se2 134.122(18) 3_667 1_545 ?
Bi1 Se2 Se2 45.877(18) 3_657 1_545 ?
Bi4 Se2 Se2 47.109(18) 3_656 1_545 ?
Bi4 Se2 Se2 132.892(17) 3_666 1_545 ?
Sn2 Se2 Se2 90.0 1_556 1_545 ?
Bi2 Se2 Se2 90.0 1_556 1_545 ?
K11 Se2 Se2 89.999(2) . 1_545 ?
Sn11 Se2 Se2 90.0 . 1_545 ?
Se1 Se2 Se2 120.363(15) 3_666 1_545 ?
Se1 Se2 Se2 59.635(15) 3_656 1_545 ?
Se1 Se2 Se2 90.0 1_656 1_545 ?
Se2 Se2 Se2 180.0 1_565 1_545 ?
Bi1 Se2 Se6 135.804(18) 3_667 . ?
Bi1 Se2 Se6 135.804(18) 3_657 . ?
Bi4 Se2 Se6 43.029(18) 3_656 . ?
Bi4 Se2 Se6 43.029(17) 3_666 . ?
Sn2 Se2 Se6 90.62(4) 1_556 . ?
Bi2 Se2 Se6 90.62(4) 1_556 . ?
K11 Se2 Se6 91.1(3) . . ?
Sn11 Se2 Se6 80.32(4) . . ?
Se1 Se2 Se6 124.86(4) 3_666 . ?
Se1 Se2 Se6 124.86(4) 3_656 . ?
Se1 Se2 Se6 176.00(5) 1_656 . ?
Se2 Se2 Se6 90.0 1_565 . ?
Se2 Se2 Se6 90.0 1_545 . ?
Bi1 Se2 Se3 132.81(5) 3_667 3_656 ?
Bi1 Se2 Se3 89.60(3) 3_657 3_656 ?
Bi4 Se2 Se3 47.95(3) 3_656 3_656 ?
Bi4 Se2 Se3 90.09(4) 3_666 3_656 ?
Sn2 Se2 Se3 45.32(2) 1_556 3_656 ?
Bi2 Se2 Se3 45.32(2) 1_556 3_656 ?
K11 Se2 Se3 135.91(18) . 3_656 ?
Sn11 Se2 Se3 127.86(4) . 3_656 ?
Se1 Se2 Se3 174.71(5) 3_666 3_656 ?
Se1 Se2 Se3 119.816(16) 3_656 3_656 ?
Se1 Se2 Se3 117.00(4) 1_656 3_656 ?
Se2 Se2 Se3 119.545(14) 1_565 3_656 ?
Se2 Se2 Se3 60.456(14) 1_545 3_656 ?
Se6 Se2 Se3 59.70(3) . 3_656 ?
Bi1 Se2 Se3 89.60(3) 3_667 3_666 ?
Bi1 Se2 Se3 132.81(5) 3_657 3_666 ?
Bi4 Se2 Se3 90.09(4) 3_656 3_666 ?
Bi4 Se2 Se3 47.95(3) 3_666 3_666 ?
Sn2 Se2 Se3 45.32(2) 1_556 3_666 ?
Bi2 Se2 Se3 45.32(2) 1_556 3_666 ?
K11 Se2 Se3 135.91(18) . 3_666 ?
Sn11 Se2 Se3 127.86(4) . 3_666 ?
Se1 Se2 Se3 119.816(16) 3_666 3_666 ?
Se1 Se2 Se3 174.71(5) 3_656 3_666 ?
Se1 Se2 Se3 117.00(4) 1_656 3_666 ?
Se2 Se2 Se3 60.456(14) 1_565 3_666 ?
Se2 Se2 Se3 119.545(14) 1_545 3_666 ?
Se6 Se2 Se3 59.70(3) . 3_666 ?
Se3 Se2 Se3 59.09(3) 3_656 3_666 ?
Bi3 Se3 Sn2 89.06(3) 1_554 3_655 ?
Bi3 Se3 Bi2 89.06(3) 1_554 3_655 ?
Sn2 Se3 Bi2 0.00(3) 3_655 3_655 ?
Bi3 Se3 Sn2 89.06(3) 1_554 3_665 ?
Sn2 Se3 Sn2 87.57(3) 3_655 3_665 ?
Bi2 Se3 Sn2 87.57(3) 3_655 3_665 ?
Bi3 Se3 Bi2 89.06(3) 1_554 3_665 ?
Sn2 Se3 Bi2 87.57(3) 3_655 3_665 ?
Bi2 Se3 Bi2 87.57(3) 3_655 3_665 ?
Sn2 Se3 Bi2 0.00(3) 3_665 3_665 ?
Bi3 Se3 Bi3 90.28(3) 1_554 3_666 ?
Sn2 Se3 Bi3 179.29(5) 3_655 3_666 ?
Bi2 Se3 Bi3 179.29(5) 3_655 3_666 ?
Sn2 Se3 Bi3 92.671(13) 3_665 3_666 ?
Bi2 Se3 Bi3 92.671(13) 3_665 3_666 ?
Bi3 Se3 Bi3 90.28(3) 1_554 3_656 ?
Sn2 Se3 Bi3 92.671(13) 3_655 3_656 ?
Bi2 Se3 Bi3 92.671(13) 3_655 3_656 ?
Sn2 Se3 Bi3 179.29(5) 3_665 3_656 ?
Bi2 Se3 Bi3 179.29(5) 3_665 3_656 ?
Bi3 Se3 Bi3 87.08(3) 3_666 3_656 ?
Bi3 Se3 Bi4 174.68(4) 1_554 . ?
Sn2 Se3 Bi4 94.78(3) 3_655 . ?
Bi2 Se3 Bi4 94.78(3) 3_655 . ?
Sn2 Se3 Bi4 94.78(3) 3_665 . ?
Bi2 Se3 Bi4 94.78(3) 3_665 . ?
Bi3 Se3 Bi4 85.86(3) 3_666 . ?
Bi3 Se3 Bi4 85.86(3) 3_656 . ?
Bi3 Se3 Se5 44.34(2) 1_554 3_655 ?
Sn2 Se3 Se5 44.81(3) 3_655 3_655 ?
Bi2 Se3 Se5 44.81(3) 3_655 3_655 ?
Sn2 Se3 Se5 89.92(3) 3_665 3_655 ?
Bi2 Se3 Se5 89.92(3) 3_665 3_655 ?
Bi3 Se3 Se5 134.51(5) 3_666 3_655 ?
Bi3 Se3 Se5 89.78(2) 3_656 3_655 ?
Bi4 Se3 Se5 139.14(3) . 3_655 ?
Bi3 Se3 Se5 44.34(2) 1_554 3_665 ?
Sn2 Se3 Se5 89.92(3) 3_655 3_665 ?
Bi2 Se3 Se5 89.92(3) 3_655 3_665 ?
Sn2 Se3 Se5 44.81(3) 3_665 3_665 ?
Bi2 Se3 Se5 44.81(3) 3_665 3_665 ?
Bi3 Se3 Se5 89.78(2) 3_666 3_665 ?
Bi3 Se3 Se5 134.51(5) 3_656 3_665 ?
Bi4 Se3 Se5 139.14(3) . 3_665 ?
Se5 Se3 Se5 61.54(3) 3_655 3_665 ?
Bi3 Se3 Se4 90.60(4) 1_554 1_554 ?
Sn2 Se3 Se4 43.818(17) 3_655 1_554 ?
Bi2 Se3 Se4 43.818(17) 3_655 1_554 ?
Sn2 Se3 Se4 43.818(17) 3_665 1_554 ?
Bi2 Se3 Se4 43.818(17) 3_665 1_554 ?
Bi3 Se3 Se4 136.452(17) 3_666 1_554 ?
Bi3 Se3 Se4 136.452(16) 3_656 1_554 ?
Bi4 Se3 Se4 94.73(4) . 1_554 ?
Se5 Se3 Se4 62.05(3) 3_655 1_554 ?
Se5 Se3 Se4 62.05(3) 3_665 1_554 ?
Bi3 Se3 Se5 89.17(4) 1_554 . ?
Sn2 Se3 Se5 136.173(17) 3_655 . ?
Bi2 Se3 Se5 136.173(17) 3_655 . ?
Sn2 Se3 Se5 136.173(17) 3_665 . ?
Bi2 Se3 Se5 136.173(17) 3_665 . ?
Bi3 Se3 Se5 43.553(16) 3_666 . ?
Bi3 Se3 Se5 43.553(16) 3_656 . ?
Bi4 Se3 Se5 85.50(4) . . ?
Se5 Se3 Se5 117.76(3) 3_655 . ?
Se5 Se3 Se5 117.76(3) 3_665 . ?
Se4 Se3 Se5 179.77(5) 1_554 . ?
Bi3 Se3 Se3 90.0 1_554 1_565 ?
Sn2 Se3 Se3 133.786(17) 3_655 1_565 ?
Bi2 Se3 Se3 133.786(17) 3_655 1_565 ?
Sn2 Se3 Se3 46.215(17) 3_665 1_565 ?
Bi2 Se3 Se3 46.215(17) 3_665 1_565 ?
Bi3 Se3 Se3 46.460(16) 3_666 1_565 ?
Bi3 Se3 Se3 133.539(16) 3_656 1_565 ?
Bi4 Se3 Se3 90.0 . 1_565 ?
Se5 Se3 Se3 120.771(14) 3_655 1_565 ?
Se5 Se3 Se3 59.229(14) 3_665 1_565 ?
Se4 Se3 Se3 90.0 1_554 1_565 ?
Se5 Se3 Se3 90.0 . 1_565 ?
Bi3 Se3 Se3 90.0 1_554 1_545 ?
Sn2 Se3 Se3 46.215(17) 3_655 1_545 ?
Bi2 Se3 Se3 46.215(17) 3_655 1_545 ?
Sn2 Se3 Se3 133.785(17) 3_665 1_545 ?
Bi2 Se3 Se3 133.785(17) 3_665 1_545 ?
Bi3 Se3 Se3 133.539(16) 3_666 1_545 ?
Bi3 Se3 Se3 46.460(16) 3_656 1_545 ?
Bi4 Se3 Se3 90.0 . 1_545 ?
Se5 Se3 Se3 59.229(14) 3_655 1_545 ?
Se5 Se3 Se3 120.771(14) 3_665 1_545 ?
Se4 Se3 Se3 90.0 1_554 1_545 ?
Se5 Se3 Se3 90.0 . 1_545 ?
Se3 Se3 Se3 180.0 1_565 1_545 ?
Bi3 Se3 Se6 133.33(3) 1_554 3_666 ?
Sn2 Se3 Se6 137.61(5) 3_655 3_666 ?
Bi2 Se3 Se6 137.61(5) 3_655 3_666 ?
Sn2 Se3 Se6 92.79(2) 3_665 3_666 ?
Bi2 Se3 Se6 92.79(2) 3_665 3_666 ?
Bi3 Se3 Se6 43.05(2) 3_666 3_666 ?
Bi3 Se3 Se6 87.48(3) 3_656 3_666 ?
Bi4 Se3 Se6 42.91(2) . 3_666 ?
Se5 Se3 Se6 176.43(4) 3_655 3_666 ?
Se5 Se3 Se6 119.210(17) 3_665 3_666 ?
Se4 Se3 Se6 121.51(4) 1_554 3_666 ?
Se5 Se3 Se6 58.68(3) . 3_666 ?
Se3 Se3 Se6 60.102(13) 1_565 3_666 ?
Se3 Se3 Se6 119.898(13) 1_545 3_666 ?
Bi3 Se3 Se6 133.33(3) 1_554 3_656 ?
Sn2 Se3 Se6 92.79(2) 3_655 3_656 ?
Bi2 Se3 Se6 92.79(2) 3_655 3_656 ?
Sn2 Se3 Se6 137.61(5) 3_665 3_656 ?
Bi2 Se3 Se6 137.61(5) 3_665 3_656 ?
Bi3 Se3 Se6 87.48(3) 3_666 3_656 ?
Bi3 Se3 Se6 43.05(2) 3_656 3_656 ?
Bi4 Se3 Se6 42.91(2) . 3_656 ?
Se5 Se3 Se6 119.210(17) 3_655 3_656 ?
Se5 Se3 Se6 176.43(4) 3_665 3_656 ?
Se4 Se3 Se6 121.51(4) 1_554 3_656 ?
Se5 Se3 Se6 58.68(3) . 3_656 ?
Se3 Se3 Se6 119.898(13) 1_565 3_656 ?
Se3 Se3 Se6 60.102(14) 1_545 3_656 ?
Se6 Se3 Se6 59.80(3) 3_666 3_656 ?
Sn2 Se4 Bi2 0.00(2) 3_666 3_666 ?
Sn2 Se4 Sn2 94.73(4) 3_666 3_656 ?
Bi2 Se4 Sn2 94.73(4) 3_666 3_656 ?
Sn2 Se4 Bi2 94.73(4) 3_666 3_656 ?
Bi2 Se4 Bi2 94.73(4) 3_666 3_656 ?
Sn2 Se4 Bi2 0.00(2) 3_656 3_656 ?
Sn2 Se4 Bi5 122.01(4) 3_666 . ?
Bi2 Se4 Bi5 122.01(4) 3_666 . ?
Sn2 Se4 Bi5 122.01(4) 3_656 . ?
Bi2 Se4 Bi5 122.01(4) 3_656 . ?
Sn2 Se4 Bi1 91.99(4) 3_666 . ?
Bi2 Se4 Bi1 91.99(4) 3_666 . ?
Sn2 Se4 Bi1 91.99(4) 3_656 . ?
Bi2 Se4 Bi1 91.99(4) 3_656 . ?
Bi5 Se4 Bi1 125.56(5) . . ?
Sn2 Se4 Se3 47.40(2) 3_666 1_556 ?
Bi2 Se4 Se3 47.40(2) 3_666 1_556 ?
Sn2 Se4 Se3 47.402(19) 3_656 1_556 ?
Bi2 Se4 Se3 47.402(19) 3_656 1_556 ?
Bi5 Se4 Se3 143.66(5) . 1_556 ?
Bi1 Se4 Se3 90.78(4) . 1_556 ?
Sn2 Se4 Se8 162.49(3) 3_666 3_556 ?
Bi2 Se4 Se8 162.49(3) 3_666 3_556 ?
Sn2 Se4 Se8 102.492(17) 3_656 3_556 ?
Bi2 Se4 Se8 102.492(17) 3_656 3_556 ?
Bi5 Se4 Se8 44.81(2) . 3_556 ?
Bi1 Se4 Se8 90.54(4) . 3_556 ?
Se3 Se4 Se8 149.894(13) 1_556 3_556 ?
Sn2 Se4 Se8 102.492(17) 3_666 3_566 ?
Bi2 Se4 Se8 102.492(17) 3_666 3_566 ?
Sn2 Se4 Se8 162.49(3) 3_656 3_566 ?
Bi2 Se4 Se8 162.49(3) 3_656 3_566 ?
Bi5 Se4 Se8 44.81(2) . 3_566 ?
Bi1 Se4 Se8 90.54(4) . 3_566 ?
Se3 Se4 Se8 149.894(13) 1_556 3_566 ?
Se8 Se4 Se8 60.15(2) 3_556 3_566 ?
Sn2 Se4 Se4 42.63(2) 3_666 1_565 ?
Bi2 Se4 Se4 42.63(2) 3_666 1_565 ?
Sn2 Se4 Se4 137.365(19) 3_656 1_565 ?
Bi2 Se4 Se4 137.365(19) 3_656 1_565 ?
Bi5 Se4 Se4 90.0 . 1_565 ?
Bi1 Se4 Se4 90.0 . 1_565 ?
Se3 Se4 Se4 90.0 1_556 1_565 ?
Se8 Se4 Se4 120.077(12) 3_556 1_565 ?
Se8 Se4 Se4 59.924(12) 3_566 1_565 ?
Sn2 Se4 Se4 137.365(19) 3_666 1_545 ?
Bi2 Se4 Se4 137.365(19) 3_666 1_545 ?
Sn2 Se4 Se4 42.63(2) 3_656 1_545 ?
Bi2 Se4 Se4 42.63(2) 3_656 1_545 ?
Bi5 Se4 Se4 90.0 . 1_545 ?
Bi1 Se4 Se4 90.0 . 1_545 ?
Se3 Se4 Se4 90.0 1_556 1_545 ?
Se8 Se4 Se4 59.924(12) 3_556 1_545 ?
Se8 Se4 Se4 120.077(12) 3_566 1_545 ?
Se4 Se4 Se4 180.0 1_565 1_545 ?
Sn2 Se4 Se1 135.45(5) 3_666 3_556 ?
Bi2 Se4 Se1 135.45(5) 3_666 3_556 ?
Sn2 Se4 Se1 88.84(3) 3_656 3_556 ?
Bi2 Se4 Se1 88.84(3) 3_656 3_556 ?
Bi5 Se4 Se1 92.06(3) . 3_556 ?
Bi1 Se4 Se1 43.47(2) . 3_556 ?
Se3 Se4 Se1 118.97(4) 1_556 3_556 ?
Se8 Se4 Se1 49.20(3) 3_556 3_556 ?
Se8 Se4 Se1 81.13(3) 3_566 3_556 ?
Se4 Se4 Se1 119.871(14) 1_565 3_556 ?
Se4 Se4 Se1 60.129(14) 1_545 3_556 ?
Sn2 Se4 Se1 88.84(3) 3_666 3_566 ?
Bi2 Se4 Se1 88.84(3) 3_666 3_566 ?
Sn2 Se4 Se1 135.45(5) 3_656 3_566 ?
Bi2 Se4 Se1 135.45(5) 3_656 3_566 ?
Bi5 Se4 Se1 92.06(3) . 3_566 ?
Bi1 Se4 Se1 43.47(2) . 3_566 ?
Se3 Se4 Se1 118.97(4) 1_556 3_566 ?
Se8 Se4 Se1 81.13(3) 3_556 3_566 ?
Se8 Se4 Se1 49.20(3) 3_566 3_566 ?
Se4 Se4 Se1 60.129(14) 1_565 3_566 ?
Se4 Se4 Se1 119.871(14) 1_545 3_566 ?
Se1 Se4 Se1 59.74(3) 3_556 3_566 ?
Sn2 Se4 Se9 122.49(5) 3_666 3_656 ?
Bi2 Se4 Se9 122.49(5) 3_666 3_656 ?
Sn2 Se4 Se9 78.84(3) 3_656 3_656 ?
Bi2 Se4 Se9 78.84(3) 3_656 3_656 ?
Bi5 Se4 Se9 44.35(2) . 3_656 ?
Bi1 Se4 Se9 144.69(3) . 3_656 ?
Se3 Se4 Se9 106.54(4) 1_556 3_656 ?
Se8 Se4 Se9 59.17(3) 3_556 3_656 ?
Se8 Se4 Se9 89.16(3) 3_566 3_656 ?
Se4 Se4 Se9 119.777(15) 1_565 3_656 ?
Se4 Se4 Se9 60.223(14) 1_545 3_656 ?
Se1 Se4 Se9 101.80(3) 3_556 3_656 ?
Se1 Se4 Se9 134.36(4) 3_566 3_656 ?
Sn2 Se4 Se9 78.84(3) 3_666 3_666 ?
Bi2 Se4 Se9 78.84(3) 3_666 3_666 ?
Sn2 Se4 Se9 122.49(5) 3_656 3_666 ?
Bi2 Se4 Se9 122.49(5) 3_656 3_666 ?
Bi5 Se4 Se9 44.35(2) . 3_666 ?
Bi1 Se4 Se9 144.69(3) . 3_666 ?
Se3 Se4 Se9 106.54(4) 1_556 3_666 ?
Se8 Se4 Se9 89.16(3) 3_556 3_666 ?
Se8 Se4 Se9 59.17(3) 3_566 3_666 ?
Se4 Se4 Se9 60.223(15) 1_565 3_666 ?
Se4 Se4 Se9 119.777(15) 1_545 3_666 ?
Se1 Se4 Se9 134.36(4) 3_556 3_666 ?
Se1 Se4 Se9 101.80(3) 3_566 3_666 ?
Se9 Se4 Se9 59.55(3) 3_656 3_666 ?
Bi3 Se5 Bi3 94.07(4) 3_656 3_666 ?
Bi3 Se5 Bi2 94.68(4) 3_656 . ?
Bi3 Se5 Bi2 94.68(4) 3_666 . ?
Bi3 Se5 K12 140.0(4) 3_656 3_666 ?
Bi3 Se5 K12 79.2(3) 3_666 3_666 ?
Bi2 Se5 K12 125.0(4) . 3_666 ?
Bi3 Se5 K12 79.2(3) 3_656 3_656 ?
Bi3 Se5 K12 140.0(4) 3_666 3_656 ?
Bi2 Se5 K12 125.0(4) . 3_656 ?
K12 Se5 K12 81.3(5) 3_666 3_656 ?
Bi3 Se5 Se9 132.13(2) 3_656 . ?
Bi3 Se5 Se9 132.13(2) 3_666 . ?
Bi2 Se5 Se9 93.28(4) . . ?
K12 Se5 Se9 58.1(3) 3_666 . ?
K12 Se5 Se9 58.1(3) 3_656 . ?
Bi3 Se5 Sn12 133.56(5) 3_656 3_666 ?
Bi3 Se5 Sn12 82.47(3) 3_666 3_666 ?
Bi2 Se5 Sn12 131.74(3) . 3_666 ?
K12 Se5 Sn12 7.4(3) 3_666 3_666 ?
K12 Se5 Sn12 74.8(3) 3_656 3_666 ?
Se9 Se5 Sn12 58.00(3) . 3_666 ?
Bi3 Se5 Sn12 82.47(3) 3_656 3_656 ?
Bi3 Se5 Sn12 133.56(5) 3_666 3_656 ?
Bi2 Se5 Sn12 131.74(3) . 3_656 ?
K12 Se5 Sn12 74.8(3) 3_666 3_656 ?
K12 Se5 Sn12 7.4(3) 3_656 3_656 ?
Se9 Se5 Sn12 58.00(3) . 3_656 ?
Sn12 Se5 Sn12 68.17(3) 3_666 3_656 ?
Bi3 Se5 Se3 47.16(3) 3_656 3_655 ?
Bi3 Se5 Se3 93.95(4) 3_666 3_655 ?
Bi2 Se5 Se3 47.62(3) . 3_655 ?
K12 Se5 Se3 169.9(3) 3_666 3_655 ?
K12 Se5 Se3 108.6(3) 3_656 3_655 ?
Se9 Se5 Se3 124.79(4) . 3_655 ?
Sn12 Se5 Se3 176.35(3) 3_666 3_655 ?
Sn12 Se5 Se3 115.121(18) 3_656 3_655 ?
Bi3 Se5 Se3 93.95(4) 3_656 3_665 ?
Bi3 Se5 Se3 47.16(3) 3_666 3_665 ?
Bi2 Se5 Se3 47.62(3) . 3_665 ?
K12 Se5 Se3 108.6(3) 3_666 3_665 ?
K12 Se5 Se3 169.9(3) 3_656 3_665 ?
Se9 Se5 Se3 124.79(4) . 3_665 ?
Sn12 Se5 Se3 115.121(18) 3_666 3_665 ?
Sn12 Se5 Se3 176.35(3) 3_656 3_665 ?
Se3 Se5 Se3 61.54(3) 3_655 3_665 ?
Bi3 Se5 Se6 44.46(3) 3_656 3_656 ?
Bi3 Se5 Se6 92.00(4) 3_666 3_656 ?
Bi2 Se5 Se6 139.01(3) . 3_656 ?
K12 Se5 Se6 96.0(4) 3_666 3_656 ?
K12 Se5 Se6 55.8(4) 3_656 3_656 ?
Se9 Se5 Se6 111.51(4) . 3_656 ?
Sn12 Se5 Se6 89.22(4) 3_666 3_656 ?
Sn12 Se5 Se6 54.06(3) 3_656 3_656 ?
Se3 Se5 Se6 91.62(3) 3_655 3_656 ?
Se3 Se5 Se6 123.49(4) 3_665 3_656 ?
Bi3 Se5 Se6 92.00(4) 3_656 3_666 ?
Bi3 Se5 Se6 44.46(3) 3_666 3_666 ?
Bi2 Se5 Se6 139.01(3) . 3_666 ?
K12 Se5 Se6 55.8(4) 3_666 3_666 ?
K12 Se5 Se6 96.0(4) 3_656 3_666 ?
Se9 Se5 Se6 111.51(4) . 3_666 ?
Sn12 Se5 Se6 54.06(3) 3_666 3_666 ?
Sn12 Se5 Se6 89.22(4) 3_656 3_666 ?
Se3 Se5 Se6 123.49(4) 3_655 3_666 ?
Se3 Se5 Se6 91.62(3) 3_665 3_666 ?
Se6 Se5 Se6 61.53(3) 3_656 3_666 ?
Bi3 Se5 Se3 47.052(19) 3_656 . ?
Bi3 Se5 Se3 47.052(19) 3_666 . ?
Bi2 Se5 Se3 95.51(4) . . ?
K12 Se5 Se3 116.1(3) 3_666 . ?
K12 Se5 Se3 116.1(4) 3_656 . ?
Se9 Se5 Se3 171.22(5) . . ?
Sn12 Se5 Se3 115.25(4) 3_666 . ?
Sn12 Se5 Se3 115.25(4) 3_656 . ?
Se3 Se5 Se3 62.24(3) 3_655 . ?
Se3 Se5 Se3 62.24(3) 3_665 . ?
Se6 Se5 Se3 61.25(3) 3_656 . ?
Se6 Se5 Se3 61.25(3) 3_666 . ?
Bi3 Se5 Se5 137.037(19) 3_656 1_565 ?
Bi3 Se5 Se5 42.964(19) 3_666 1_565 ?
Bi2 Se5 Se5 90.0 . 1_565 ?
K12 Se5 Se5 49.4(3) 3_666 1_565 ?
K12 Se5 Se5 130.6(3) 3_656 1_565 ?
Se9 Se5 Se5 90.0 . 1_565 ?
Sn12 Se5 Se5 55.915(17) 3_666 1_565 ?
Sn12 Se5 Se5 124.085(18) 3_656 1_565 ?
Se3 Se5 Se5 120.771(14) 3_655 1_565 ?
Se3 Se5 Se5 59.229(14) 3_665 1_565 ?
Se6 Se5 Se5 120.766(15) 3_656 1_565 ?
Se6 Se5 Se5 59.235(15) 3_666 1_565 ?
Se3 Se5 Se5 90.0 . 1_565 ?
Bi3 Se5 Se5 42.964(19) 3_656 1_545 ?
Bi3 Se5 Se5 137.037(19) 3_666 1_545 ?
Bi2 Se5 Se5 90.0 . 1_545 ?
K12 Se5 Se5 130.6(3) 3_666 1_545 ?
K12 Se5 Se5 49.4(3) 3_656 1_545 ?
Se9 Se5 Se5 90.0 . 1_545 ?
Sn12 Se5 Se5 124.085(18) 3_666 1_545 ?
Sn12 Se5 Se5 55.915(18) 3_656 1_545 ?
Se3 Se5 Se5 59.229(14) 3_655 1_545 ?
Se3 Se5 Se5 120.771(14) 3_665 1_545 ?
Se6 Se5 Se5 59.235(15) 3_656 1_545 ?
Se6 Se5 Se5 120.766(14) 3_666 1_545 ?
Se3 Se5 Se5 90.0 . 1_545 ?
Se5 Se5 Se5 180.0 1_565 1_545 ?
Bi4 Se6 Bi4 94.07(4) 3_666 3_656 ?
Bi4 Se6 Bi3 95.03(4) 3_666 . ?
Bi4 Se6 Bi3 95.03(4) 3_656 . ?
Bi4 Se6 K12 132.41(6) 3_666 . ?
Bi4 Se6 K12 132.41(6) 3_656 . ?
Bi3 Se6 K12 74.3(4) . . ?
Bi4 Se6 K13 95.91(5) 3_666 . ?
Bi4 Se6 K13 95.91(5) 3_656 . ?
Bi3 Se6 K13 163.91(7) . . ?
K12 Se6 K13 89.6(4) . . ?
Bi4 Se6 Sn12 132.899(19) 3_666 . ?
Bi4 Se6 Sn12 132.899(19) 3_656 . ?
Bi3 Se6 Sn12 85.40(4) . . ?
K12 Se6 Sn12 11.1(4) . . ?
K13 Se6 Sn12 78.51(6) . . ?
Bi4 Se6 Se10 150.49(5) 3_666 3_656 ?
Bi4 Se6 Se10 93.73(2) 3_656 3_656 ?
Bi3 Se6 Se10 112.55(4) . 3_656 ?
K12 Se6 Se10 52.4(3) . 3_656 ?
K13 Se6 Se10 54.96(5) . 3_656 ?
Sn12 Se6 Se10 44.88(3) . 3_656 ?
Bi4 Se6 Se10 93.73(2) 3_666 3_666 ?
Bi4 Se6 Se10 150.49(5) 3_656 3_666 ?
Bi3 Se6 Se10 112.55(4) . 3_666 ?
K12 Se6 Se10 52.4(3) . 3_666 ?
K13 Se6 Se10 54.96(5) . 3_666 ?
Sn12 Se6 Se10 44.88(3) . 3_666 ?
Se10 Se6 Se10 66.76(3) 3_656 3_666 ?
Bi4 Se6 Se7 42.78(3) 3_666 3_666 ?
Bi4 Se6 Se7 91.93(4) 3_656 3_666 ?
Bi3 Se6 Se7 137.68(3) . 3_666 ?
K12 Se6 Se7 127.3(3) . 3_666 ?
K13 Se6 Se7 53.60(5) . 3_666 ?
Sn12 Se6 Se7 118.69(4) . 3_666 ?
Se10 Se6 Se7 108.54(5) 3_656 3_666 ?
Se10 Se6 Se7 74.98(3) 3_666 3_666 ?
Bi4 Se6 Se7 91.93(4) 3_666 3_656 ?
Bi4 Se6 Se7 42.78(3) 3_656 3_656 ?
Bi3 Se6 Se7 137.68(3) . 3_656 ?
K12 Se6 Se7 127.3(3) . 3_656 ?
K13 Se6 Se7 53.60(5) . 3_656 ?
Sn12 Se6 Se7 118.69(4) . 3_656 ?
Se10 Se6 Se7 74.98(3) 3_656 3_656 ?
Se10 Se6 Se7 108.54(5) 3_666 3_656 ?
Se7 Se6 Se7 63.27(3) 3_666 3_656 ?
Bi4 Se6 Se5 139.37(5) 3_666 3_656 ?
Bi4 Se6 Se5 90.59(3) 3_656 3_656 ?
Bi3 Se6 Se5 44.34(2) . 3_656 ?
K12 Se6 Se5 49.3(3) . 3_656 ?
K13 Se6 Se5 123.73(5) . 3_656 ?
Sn12 Se6 Se5 57.86(3) . 3_656 ?
Se10 Se6 Se5 68.88(3) 3_656 3_656 ?
Se10 Se6 Se5 101.69(4) 3_666 3_656 ?
Se7 Se6 Se5 176.52(4) 3_666 3_656 ?
Se7 Se6 Se5 117.489(17) 3_656 3_656 ?
Bi4 Se6 Se5 90.59(3) 3_666 3_666 ?
Bi4 Se6 Se5 139.37(5) 3_656 3_666 ?
Bi3 Se6 Se5 44.34(2) . 3_666 ?
K12 Se6 Se5 49.3(3) . 3_666 ?
K13 Se6 Se5 123.73(5) . 3_666 ?
Sn12 Se6 Se5 57.86(3) . 3_666 ?
Se10 Se6 Se5 101.69(4) 3_656 3_666 ?
Se10 Se6 Se5 68.88(3) 3_666 3_666 ?
Se7 Se6 Se5 117.489(18) 3_666 3_666 ?
Se7 Se6 Se5 176.52(4) 3_656 3_666 ?
Se5 Se6 Se5 61.53(3) 3_656 3_666 ?
Bi4 Se6 Se6 42.964(19) 3_666 1_565 ?
Bi4 Se6 Se6 137.038(19) 3_656 1_565 ?
Bi3 Se6 Se6 90.0 . 1_565 ?
K12 Se6 Se6 89.999(2) . 1_565 ?
K13 Se6 Se6 90.0 . 1_565 ?
Sn12 Se6 Se6 90.0 . 1_565 ?
Se10 Se6 Se6 123.379(16) 3_656 1_565 ?
Se10 Se6 Se6 56.620(16) 3_666 1_565 ?
Se7 Se6 Se6 58.366(16) 3_666 1_565 ?
Se7 Se6 Se6 121.634(16) 3_656 1_565 ?
Se5 Se6 Se6 120.765(15) 3_656 1_565 ?
Se5 Se6 Se6 59.234(15) 3_666 1_565 ?
Bi4 Se6 Se6 137.038(19) 3_666 1_545 ?
Bi4 Se6 Se6 42.964(19) 3_656 1_545 ?
Bi3 Se6 Se6 90.000(1) . 1_545 ?
K12 Se6 Se6 89.999(3) . 1_545 ?
K13 Se6 Se6 90.0 . 1_545 ?
Sn12 Se6 Se6 90.0 . 1_545 ?
Se10 Se6 Se6 56.620(16) 3_656 1_545 ?
Se10 Se6 Se6 123.379(16) 3_666 1_545 ?
Se7 Se6 Se6 121.634(16) 3_666 1_545 ?
Se7 Se6 Se6 58.366(16) 3_656 1_545 ?
Se5 Se6 Se6 59.234(15) 3_656 1_545 ?
Se5 Se6 Se6 120.765(15) 3_666 1_545 ?
Se6 Se6 Se6 180.0 1_565 1_545 ?
Bi4 Se6 Se2 47.197(19) 3_666 . ?
Bi4 Se6 Se2 47.197(19) 3_656 . ?
Bi3 Se6 Se2 92.96(4) . . ?
K12 Se6 Se2 167.3(4) . . ?
K13 Se6 Se2 103.13(7) . . ?
Sn12 Se6 Se2 178.36(5) . . ?
Se10 Se6 Se2 136.13(3) 3_656 . ?
Se10 Se6 Se2 136.13(3) 3_666 . ?
Se7 Se6 Se2 62.63(3) 3_666 . ?
Se7 Se6 Se2 62.63(3) 3_656 . ?
Se5 Se6 Se2 120.83(4) 3_656 . ?
Se5 Se6 Se2 120.83(4) 3_666 . ?
Se6 Se6 Se2 90.0 1_565 . ?
Se6 Se6 Se2 90.0 1_545 . ?
Bi4 Se6 Se3 48.80(3) 3_666 3_666 ?
Bi4 Se6 Se3 94.06(3) 3_656 3_666 ?
Bi3 Se6 Se3 46.35(2) . 3_666 ?
K12 Se6 Se3 108.6(3) . 3_666 ?
K13 Se6 Se3 143.96(4) . 3_666 ?
Sn12 Se6 Se3 117.87(4) . 3_666 ?
Se10 Se6 Se3 158.13(5) 3_656 3_666 ?
Se10 Se6 Se3 112.30(2) 3_666 3_666 ?
Se7 Se6 Se3 91.58(3) 3_666 3_666 ?
Se7 Se6 Se3 123.40(4) 3_656 3_666 ?
Se5 Se6 Se3 90.63(4) 3_656 3_666 ?
Se5 Se6 Se3 60.07(3) 3_666 3_666 ?
Se6 Se6 Se3 60.102(13) 1_565 3_666 ?
Se6 Se6 Se3 119.899(13) 1_545 3_666 ?
Se2 Se6 Se3 60.78(3) . 3_666 ?
Bi4 Se7 Sn11 100.23(5) . 3_656 ?
Bi4 Se7 Sn11 100.23(5) . 3_666 ?
Sn11 Se7 Sn11 96.72(6) 3_656 3_666 ?
Bi4 Se7 K11 99.1(4) . 3_656 ?
Sn11 Se7 K11 8.81(18) 3_656 3_656 ?
Sn11 Se7 K11 88.34(18) 3_666 3_656 ?
Bi4 Se7 K11 99.1(4) . 3_666 ?
Sn11 Se7 K11 88.34(18) 3_656 3_666 ?
Sn11 Se7 K11 8.81(18) 3_666 3_666 ?
K11 Se7 K11 79.9(3) 3_656 3_666 ?
Bi4 Se7 K13 101.96(7) . 3_666 ?
Sn11 Se7 K13 155.38(8) 3_656 3_666 ?
Sn11 Se7 K13 89.75(5) 3_666 3_666 ?
K11 Se7 K13 158.8(4) 3_656 3_666 ?
K11 Se7 K13 98.5(2) 3_666 3_666 ?
Bi4 Se7 K13 101.96(7) . 3_656 ?
Sn11 Se7 K13 89.75(5) 3_656 3_656 ?
Sn11 Se7 K13 155.38(8) 3_666 3_656 ?
K11 Se7 K13 98.5(2) 3_656 3_656 ?
K11 Se7 K13 158.8(4) 3_666 3_656 ?
K13 Se7 K13 75.35(7) 3_666 3_656 ?
Bi4 Se7 Se11 145.10(2) . 3_666 ?
Sn11 Se7 Se11 105.48(6) 3_656 3_666 ?
Sn11 Se7 Se11 54.01(4) 3_666 3_666 ?
K11 Se7 Se11 102.7(3) 3_656 3_666 ?
K11 Se7 Se11 59.0(3) 3_666 3_666 ?
K13 Se7 Se11 59.88(6) 3_666 3_666 ?
K13 Se7 Se11 101.37(7) 3_656 3_666 ?
Bi4 Se7 Se11 145.10(2) . 3_656 ?
Sn11 Se7 Se11 54.01(4) 3_656 3_656 ?
Sn11 Se7 Se11 105.48(6) 3_666 3_656 ?
K11 Se7 Se11 59.0(3) 3_656 3_656 ?
K11 Se7 Se11 102.7(3) 3_666 3_656 ?
K13 Se7 Se11 101.37(7) 3_666 3_656 ?
K13 Se7 Se11 59.88(6) 3_656 3_656 ?
Se11 Se7 Se11 69.74(4) 3_666 3_656 ?
Bi4 Se7 Se6 45.76(3) . 3_666 ?
Sn11 Se7 Se6 145.93(6) 3_656 3_666 ?
Sn11 Se7 Se6 92.55(4) 3_666 3_666 ?
K11 Se7 Se6 144.4(4) 3_656 3_666 ?
K11 Se7 Se6 98.1(3) 3_666 3_666 ?
K13 Se7 Se6 56.71(7) 3_666 3_666 ?
K13 Se7 Se6 95.29(6) 3_656 3_666 ?
Se11 Se7 Se6 106.47(2) 3_666 3_666 ?
Se11 Se7 Se6 152.03(4) 3_656 3_666 ?
Bi4 Se7 Se6 45.76(3) . 3_656 ?
Sn11 Se7 Se6 92.55(4) 3_656 3_656 ?
Sn11 Se7 Se6 145.93(6) 3_666 3_656 ?
K11 Se7 Se6 98.1(3) 3_656 3_656 ?
K11 Se7 Se6 144.4(4) 3_666 3_656 ?
K13 Se7 Se6 95.29(6) 3_666 3_656 ?
K13 Se7 Se6 56.71(7) 3_656 3_656 ?
Se11 Se7 Se6 152.03(4) 3_666 3_656 ?
Se11 Se7 Se6 106.47(2) 3_656 3_656 ?
Se6 Se7 Se6 63.27(3) 3_666 3_656 ?
Bi4 Se7 Se7 90.0 . 1_565 ?
Sn11 Se7 Se7 138.36(3) 3_656 1_565 ?
Sn11 Se7 Se7 41.64(3) 3_666 1_565 ?
K11 Se7 Se7 129.93(17) 3_656 1_565 ?
K11 Se7 Se7 50.07(17) 3_666 1_565 ?
K13 Se7 Se7 52.33(3) 3_666 1_565 ?
K13 Se7 Se7 127.67(3) 3_656 1_565 ?
Se11 Se7 Se7 55.129(19) 3_666 1_565 ?
Se11 Se7 Se7 124.873(19) 3_656 1_565 ?
Se6 Se7 Se7 58.366(16) 3_666 1_565 ?
Se6 Se7 Se7 121.632(16) 3_656 1_565 ?
Bi4 Se7 Se7 90.0 . 1_545 ?
Sn11 Se7 Se7 41.64(3) 3_656 1_545 ?
Sn11 Se7 Se7 138.36(3) 3_666 1_545 ?
K11 Se7 Se7 50.07(17) 3_656 1_545 ?
K11 Se7 Se7 129.93(17) 3_666 1_545 ?
K13 Se7 Se7 127.67(3) 3_666 1_545 ?
K13 Se7 Se7 52.33(3) 3_656 1_545 ?
Se11 Se7 Se7 124.873(19) 3_666 1_545 ?
Se11 Se7 Se7 55.129(19) 3_656 1_545 ?
Se6 Se7 Se7 121.632(16) 3_666 1_545 ?
Se6 Se7 Se7 58.366(16) 3_656 1_545 ?
Se7 Se7 Se7 180.0 1_565 1_545 ?
Bi4 Se7 Se2 46.08(3) . 3_656 ?
Sn11 Se7 Se2 54.45(4) 3_656 3_656 ?
Sn11 Se7 Se2 98.84(5) 3_666 3_656 ?
K11 Se7 Se2 53.1(3) 3_656 3_656 ?
K11 Se7 Se2 91.8(3) 3_666 3_656 ?
K13 Se7 Se2 147.81(8) 3_666 3_656 ?
K13 Se7 Se2 104.20(5) 3_656 3_656 ?
Se11 Se7 Se2 146.92(4) 3_666 3_656 ?
Se11 Se7 Se2 106.00(3) 3_656 3_656 ?
Se6 Se7 Se2 91.77(4) 3_666 3_656 ?
Se6 Se7 Se2 60.99(3) 3_656 3_656 ?
Se7 Se7 Se2 119.456(15) 1_565 3_656 ?
Se7 Se7 Se2 60.542(15) 1_545 3_656 ?
Bi4 Se7 Se2 46.08(3) . 3_666 ?
Sn11 Se7 Se2 98.84(5) 3_656 3_666 ?
Sn11 Se7 Se2 54.45(4) 3_666 3_666 ?
K11 Se7 Se2 91.8(3) 3_656 3_666 ?
K11 Se7 Se2 53.1(3) 3_666 3_666 ?
K13 Se7 Se2 104.20(5) 3_666 3_666 ?
K13 Se7 Se2 147.81(8) 3_656 3_666 ?
Se11 Se7 Se2 106.00(3) 3_666 3_666 ?
Se11 Se7 Se2 146.92(4) 3_656 3_666 ?
Se6 Se7 Se2 60.99(3) 3_666 3_666 ?
Se6 Se7 Se2 91.77(4) 3_656 3_666 ?
Se7 Se7 Se2 60.542(15) 1_565 3_666 ?
Se7 Se7 Se2 119.456(15) 1_545 3_666 ?
Se2 Se7 Se2 58.91(3) 3_656 3_666 ?
Bi4 Se7 Se8 129.98(4) . . ?
Sn11 Se7 Se8 52.79(4) 3_656 . ?
Sn11 Se7 Se8 52.79(4) 3_666 . ?
K11 Se7 Se8 47.4(3) 3_656 . ?
K11 Se7 Se8 47.4(3) 3_666 . ?
K13 Se7 Se8 116.89(7) 3_666 . ?
K13 Se7 Se8 116.89(7) 3_656 . ?
Se11 Se7 Se8 57.01(3) 3_666 . ?
Se11 Se7 Se8 57.01(3) 3_656 . ?
Se6 Se7 Se8 145.31(2) 3_666 . ?
Se6 Se7 Se8 145.31(2) 3_656 . ?
Se7 Se7 Se8 90.0 1_565 . ?
Se7 Se7 Se8 90.0 1_545 . ?
Se2 Se7 Se8 92.42(3) 3_656 . ?
Se2 Se7 Se8 92.42(3) 3_666 . ?
Bi6 Se8 Sn5 94.55(4) . 3_556 ?
Bi6 Se8 Bi5 94.55(4) . 3_556 ?
Sn5 Se8 Bi5 0.000(14) 3_556 3_556 ?
Bi6 Se8 Sn5 94.55(4) . 3_566 ?
Sn5 Se8 Sn5 90.64(4) 3_556 3_566 ?
Bi5 Se8 Sn5 90.64(4) 3_556 3_566 ?
Bi6 Se8 Bi5 94.55(4) . 3_566 ?
Sn5 Se8 Bi5 90.64(4) 3_556 3_566 ?
Bi5 Se8 Bi5 90.64(4) 3_556 3_566 ?
Sn5 Se8 Bi5 0.00(2) 3_566 3_566 ?
Bi6 Se8 K11 100.5(3) . 3_666 ?
Sn5 Se8 K11 164.1(3) 3_556 3_666 ?
Bi5 Se8 K11 164.1(3) 3_556 3_666 ?
Sn5 Se8 K11 93.3(2) 3_566 3_666 ?
Bi5 Se8 K11 93.3(2) 3_566 3_666 ?
Bi6 Se8 K11 100.5(3) . 3_656 ?
Sn5 Se8 K11 93.3(2) 3_556 3_656 ?
Bi5 Se8 K11 93.3(2) 3_556 3_656 ?
Sn5 Se8 K11 164.1(3) 3_566 3_656 ?
Bi5 Se8 K11 164.1(3) 3_566 3_656 ?
K11 Se8 K11 79.0(4) 3_666 3_656 ?
Bi6 Se8 Se1 147.90(5) . . ?
Sn5 Se8 Se1 107.70(3) 3_556 . ?
Bi5 Se8 Se1 107.70(3) 3_556 . ?
Sn5 Se8 Se1 107.70(3) 3_566 . ?
Bi5 Se8 Se1 107.70(3) 3_566 . ?
K11 Se8 Se1 56.4(3) 3_666 . ?
K11 Se8 Se1 56.4(3) 3_656 . ?
Bi6 Se8 Sn11 91.35(4) . 3_666 ?
Sn5 Se8 Sn11 168.90(5) 3_556 3_666 ?
Bi5 Se8 Sn11 168.90(5) 3_556 3_666 ?
Sn5 Se8 Sn11 98.27(2) 3_566 3_666 ?
Bi5 Se8 Sn11 98.27(2) 3_566 3_666 ?
K11 Se8 Sn11 10.0(3) 3_666 3_666 ?
K11 Se8 Sn11 76.4(2) 3_656 3_666 ?
Se1 Se8 Sn11 63.31(4) . 3_666 ?
Bi6 Se8 Sn11 91.35(4) . 3_656 ?
Sn5 Se8 Sn11 98.27(2) 3_556 3_656 ?
Bi5 Se8 Sn11 98.27(2) 3_556 3_656 ?
Sn5 Se8 Sn11 168.90(5) 3_566 3_656 ?
Bi5 Se8 Sn11 168.90(5) 3_566 3_656 ?
K11 Se8 Sn11 76.4(2) 3_666 3_656 ?
K11 Se8 Sn11 10.0(3) 3_656 3_656 ?
Se1 Se8 Sn11 63.31(4) . 3_656 ?
Sn11 Se8 Sn11 72.16(4) 3_666 3_656 ?
Bi6 Se8 Se11 45.24(2) . 3_666 ?
Sn5 Se8 Se11 139.71(5) 3_556 3_666 ?
Bi5 Se8 Se11 139.71(5) 3_556 3_666 ?
Sn5 Se8 Se11 90.41(2) 3_566 3_666 ?
Bi5 Se8 Se11 90.41(2) 3_566 3_666 ?
K11 Se8 Se11 55.7(3) 3_666 3_666 ?
K11 Se8 Se11 96.5(2) 3_656 3_666 ?
Se1 Se8 Se11 110.26(4) . 3_666 ?
Sn11 Se8 Se11 47.40(4) 3_666 3_666 ?
Sn11 Se8 Se11 87.08(4) 3_656 3_666 ?
Bi6 Se8 Se11 45.24(2) . 3_656 ?
Sn5 Se8 Se11 90.41(2) 3_556 3_656 ?
Bi5 Se8 Se11 90.41(2) 3_556 3_656 ?
Sn5 Se8 Se11 139.71(5) 3_566 3_656 ?
Bi5 Se8 Se11 139.71(5) 3_566 3_656 ?
K11 Se8 Se11 96.5(2) 3_666 3_656 ?
K11 Se8 Se11 55.7(3) 3_656 3_656 ?
Se1 Se8 Se11 110.26(4) . 3_656 ?
Sn11 Se8 Se11 87.08(4) 3_666 3_656 ?
Sn11 Se8 Se11 47.40(4) 3_656 3_656 ?
Se11 Se8 Se11 64.20(3) 3_666 3_656 ?
Bi6 Se8 Se12 49.62(3) . 3_666 ?
Sn5 Se8 Se12 90.94(4) 3_556 3_666 ?
Bi5 Se8 Se12 90.94(4) 3_556 3_666 ?
Sn5 Se8 Se12 45.06(2) 3_566 3_666 ?
Bi5 Se8 Se12 45.06(2) 3_566 3_666 ?
K11 Se8 Se12 102.7(3) 3_666 3_666 ?
K11 Se8 Se12 150.1(3) 3_656 3_666 ?
Se1 Se8 Se12 148.249(17) . 3_666 ?
Sn11 Se8 Se12 100.03(3) 3_666 3_666 ?
Sn11 Se8 Se12 140.61(4) 3_656 3_666 ?
Se11 Se8 Se12 62.67(3) 3_666 3_666 ?
Se11 Se8 Se12 94.65(4) 3_656 3_666 ?
Bi6 Se8 Se12 49.62(3) . 3_656 ?
Sn5 Se8 Se12 45.06(2) 3_556 3_656 ?
Bi5 Se8 Se12 45.06(2) 3_556 3_656 ?
Sn5 Se8 Se12 90.94(4) 3_566 3_656 ?
Bi5 Se8 Se12 90.94(4) 3_566 3_656 ?
K11 Se8 Se12 150.1(3) 3_666 3_656 ?
K11 Se8 Se12 102.7(3) 3_656 3_656 ?
Se1 Se8 Se12 148.249(17) . 3_656 ?
Sn11 Se8 Se12 140.61(4) 3_666 3_656 ?
Sn11 Se8 Se12 100.03(3) 3_656 3_656 ?
Se11 Se8 Se12 94.65(4) 3_666 3_656 ?
Se11 Se8 Se12 62.67(3) 3_656 3_656 ?
Se12 Se8 Se12 61.10(3) 3_666 3_656 ?
Bi6 Se8 Se9 94.62(4) . 1_455 ?
Sn5 Se8 Se9 45.35(2) 3_556 1_455 ?
Bi5 Se8 Se9 45.35(2) 3_556 1_455 ?
Sn5 Se8 Se9 45.35(2) 3_566 1_455 ?
Bi5 Se8 Se9 45.35(2) 3_566 1_455 ?
K11 Se8 Se9 137.1(2) 3_666 1_455 ?
K11 Se8 Se9 137.1(2) 3_656 1_455 ?
Se1 Se8 Se9 117.49(4) . 1_455 ?
Sn11 Se8 Se9 143.45(2) 3_666 1_455 ?
Sn11 Se8 Se9 143.45(2) 3_656 1_455 ?
Se11 Se8 Se9 121.74(4) 3_666 1_455 ?
Se11 Se8 Se9 121.74(4) 3_656 1_455 ?
Se12 Se8 Se9 59.11(3) 3_666 1_455 ?
Se12 Se8 Se9 59.11(3) 3_656 1_455 ?
Bi7 Se9 Sn5 93.11(3) . 3_666 ?
Bi7 Se9 Bi5 93.11(3) . 3_666 ?
Sn5 Se9 Bi5 0.00(2) 3_666 3_666 ?
Bi7 Se9 Sn5 93.11(3) . 3_656 ?
Sn5 Se9 Sn5 90.49(4) 3_666 3_656 ?
Bi5 Se9 Sn5 90.49(4) 3_666 3_656 ?
Bi7 Se9 Bi5 93.11(3) . 3_656 ?
Sn5 Se9 Bi5 90.49(4) 3_666 3_656 ?
Bi5 Se9 Bi5 90.49(4) 3_666 3_656 ?
Sn5 Se9 Bi5 0.00(2) 3_656 3_656 ?
Bi7 Se9 K12 101.4(4) . 3_656 ?
Sn5 Se9 K12 165.0(3) 3_666 3_656 ?
Bi5 Se9 K12 165.0(3) 3_666 3_656 ?
Sn5 Se9 K12 92.6(3) 3_656 3_656 ?
Bi5 Se9 K12 92.6(3) 3_656 3_656 ?
Bi7 Se9 K12 101.4(4) . 3_666 ?
Sn5 Se9 K12 92.6(3) 3_666 3_666 ?
Bi5 Se9 K12 92.6(3) 3_666 3_666 ?
Sn5 Se9 K12 165.0(3) 3_656 3_666 ?
Bi5 Se9 K12 165.0(3) 3_656 3_666 ?
K12 Se9 K12 80.8(5) 3_656 3_666 ?
Bi7 Se9 Se5 150.36(6) . . ?
Sn5 Se9 Se5 107.46(4) 3_666 . ?
Bi5 Se9 Se5 107.46(4) 3_666 . ?
Sn5 Se9 Se5 107.46(4) 3_656 . ?
Bi5 Se9 Se5 107.46(4) 3_656 . ?
K12 Se9 Se5 57.6(3) 3_656 . ?
K12 Se9 Se5 57.6(3) 3_666 . ?
Bi7 Se9 Sn12 91.39(4) . 3_656 ?
Sn5 Se9 Sn12 170.49(4) 3_666 3_656 ?
Bi5 Se9 Sn12 170.49(4) 3_666 3_656 ?
Sn5 Se9 Sn12 97.63(2) 3_656 3_656 ?
Bi5 Se9 Sn12 97.63(2) 3_656 3_656 ?
K12 Se9 Sn12 10.9(4) 3_656 3_656 ?
K12 Se9 Sn12 78.3(3) 3_666 3_656 ?
Se5 Se9 Sn12 65.41(3) . 3_656 ?
Bi7 Se9 Sn12 91.39(4) . 3_666 ?
Sn5 Se9 Sn12 97.63(2) 3_666 3_666 ?
Bi5 Se9 Sn12 97.63(2) 3_666 3_666 ?
Sn5 Se9 Sn12 170.49(4) 3_656 3_666 ?
Bi5 Se9 Sn12 170.49(4) 3_656 3_666 ?
K12 Se9 Sn12 78.3(3) 3_656 3_666 ?
K12 Se9 Sn12 10.9(4) 3_666 3_666 ?
Se5 Se9 Sn12 65.41(3) . 3_666 ?
Sn12 Se9 Sn12 73.87(4) 3_656 3_666 ?
Bi7 Se9 Se13 45.89(3) . 3_666 ?
Sn5 Se9 Se13 90.82(2) 3_666 3_666 ?
Bi5 Se9 Se13 90.82(2) 3_666 3_666 ?
Sn5 Se9 Se13 138.99(4) 3_656 3_666 ?
Bi5 Se9 Se13 138.99(4) 3_656 3_666 ?
K12 Se9 Se13 96.4(4) 3_656 3_666 ?
K12 Se9 Se13 55.7(4) 3_666 3_666 ?
Se5 Se9 Se13 111.15(4) . 3_666 ?
Sn12 Se9 Se13 86.30(4) 3_656 3_666 ?
Sn12 Se9 Se13 46.30(3) 3_666 3_666 ?
Bi7 Se9 Se13 45.89(3) . 3_656 ?
Sn5 Se9 Se13 138.99(4) 3_666 3_656 ?
Bi5 Se9 Se13 138.99(4) 3_666 3_656 ?
Sn5 Se9 Se13 90.82(2) 3_656 3_656 ?
Bi5 Se9 Se13 90.82(2) 3_656 3_656 ?
K12 Se9 Se13 55.7(4) 3_656 3_656 ?
K12 Se9 Se13 96.4(4) 3_666 3_656 ?
Se5 Se9 Se13 111.15(4) . 3_656 ?
Sn12 Se9 Se13 46.30(3) 3_656 3_656 ?
Sn12 Se9 Se13 86.30(4) 3_666 3_656 ?
Se13 Se9 Se13 62.82(3) 3_666 3_656 ?
Bi7 Se9 Se12 47.48(2) . 3_766 ?
Sn5 Se9 Se12 45.64(2) 3_666 3_766 ?
Bi5 Se9 Se12 45.64(2) 3_666 3_766 ?
Sn5 Se9 Se12 91.74(3) 3_656 3_766 ?
Bi5 Se9 Se12 91.74(3) 3_656 3_766 ?
K12 Se9 Se12 148.8(4) 3_656 3_766 ?
K12 Se9 Se12 100.9(3) 3_666 3_766 ?
Se5 Se9 Se12 148.083(18) . 3_766 ?
Sn12 Se9 Se12 138.36(5) 3_656 3_766 ?
Sn12 Se9 Se12 97.47(3) 3_666 3_766 ?
Se13 Se9 Se12 61.51(3) 3_666 3_766 ?
Se13 Se9 Se12 93.34(4) 3_656 3_766 ?
Bi7 Se9 Se12 47.48(2) . 3_756 ?
Sn5 Se9 Se12 91.74(3) 3_666 3_756 ?
Bi5 Se9 Se12 91.74(3) 3_666 3_756 ?
Sn5 Se9 Se12 45.64(2) 3_656 3_756 ?
Bi5 Se9 Se12 45.64(2) 3_656 3_756 ?
K12 Se9 Se12 100.9(3) 3_656 3_756 ?
K12 Se9 Se12 148.8(4) 3_666 3_756 ?
Se5 Se9 Se12 148.083(18) . 3_756 ?
Sn12 Se9 Se12 97.47(3) 3_656 3_756 ?
Sn12 Se9 Se12 138.36(5) 3_666 3_756 ?
Se13 Se9 Se12 93.34(4) 3_666 3_756 ?
Se13 Se9 Se12 61.51(3) 3_656 3_756 ?
Se12 Se9 Se12 61.81(3) 3_766 3_756 ?
Bi7 Se9 Se8 92.56(4) . 1_655 ?
Sn5 Se9 Se8 45.27(2) 3_666 1_655 ?
Bi5 Se9 Se8 45.27(2) 3_666 1_655 ?
Sn5 Se9 Se8 45.27(2) 3_656 1_655 ?
Bi5 Se9 Se8 45.27(2) 3_656 1_655 ?
K12 Se9 Se8 136.6(3) 3_656 1_655 ?
K12 Se9 Se8 136.6(3) 3_666 1_655 ?
Se5 Se9 Se8 117.08(5) . 1_655 ?
Sn12 Se9 Se8 142.85(2) 3_656 1_655 ?
Sn12 Se9 Se8 142.85(2) 3_666 1_655 ?
Se13 Se9 Se8 121.63(3) 3_666 1_655 ?
Se13 Se9 Se8 121.63(3) 3_656 1_655 ?
Se12 Se9 Se8 60.14(3) 3_766 1_655 ?
Se12 Se9 Se8 60.14(3) 3_756 1_655 ?
Bi8 Se10 Sn12 96.99(4) . 3_666 ?
Bi8 Se10 Sn12 96.99(4) . 3_656 ?
Sn12 Se10 Sn12 95.69(7) 3_666 3_656 ?
Bi8 Se10 K12 105.4(3) . 3_666 ?
Sn12 Se10 K12 10.4(3) 3_666 3_666 ?
Sn12 Se10 K12 88.6(3) 3_656 3_666 ?
Bi8 Se10 K12 105.4(3) . 3_656 ?
Sn12 Se10 K12 88.6(3) 3_666 3_656 ?
Sn12 Se10 K12 10.4(3) 3_656 3_656 ?
K12 Se10 K12 80.6(6) 3_666 3_656 ?
Bi8 Se10 K13 97.71(7) . 3_656 ?
Sn12 Se10 K13 162.25(7) 3_666 3_656 ?
Sn12 Se10 K13 92.33(5) 3_656 3_656 ?
K12 Se10 K13 156.5(4) 3_666 3_656 ?
K12 Se10 K13 97.0(3) 3_656 3_656 ?
Bi8 Se10 K13 97.71(7) . 3_666 ?
Sn12 Se10 K13 92.33(5) 3_666 3_666 ?
Sn12 Se10 K13 162.25(7) 3_656 3_666 ?
K12 Se10 K13 97.0(3) 3_666 3_666 ?
K12 Se10 K13 156.5(4) 3_656 3_666 ?
K13 Se10 K13 75.89(8) 3_656 3_666 ?
Bi8 Se10 Se6 146.14(2) . 3_656 ?
Sn12 Se10 Se6 111.38(6) 3_666 3_656 ?
Sn12 Se10 Se6 63.18(4) 3_656 3_656 ?
K12 Se10 Se6 101.4(3) 3_666 3_656 ?
K12 Se10 Se6 59.1(3) 3_656 3_656 ?
K13 Se10 Se6 58.82(6) 3_656 3_656 ?
K13 Se10 Se6 99.14(6) 3_666 3_656 ?
Bi8 Se10 Se6 146.14(2) . 3_666 ?
Sn12 Se10 Se6 63.18(4) 3_666 3_666 ?
Sn12 Se10 Se6 111.38(5) 3_656 3_666 ?
K12 Se10 Se6 59.1(3) 3_666 3_666 ?
K12 Se10 Se6 101.4(3) 3_656 3_666 ?
K13 Se10 Se6 99.14(6) 3_656 3_666 ?
K13 Se10 Se6 58.82(6) 3_666 3_666 ?
Se6 Se10 Se6 66.76(3) 3_656 3_666 ?
Bi8 Se10 Se14 43.64(3) . 3_666 ?
Sn12 Se10 Se14 89.68(3) 3_666 3_666 ?
Sn12 Se10 Se14 140.62(5) 3_656 3_666 ?
K12 Se10 Se14 100.0(3) 3_666 3_666 ?
K12 Se10 Se14 148.5(3) 3_656 3_666 ?
K13 Se10 Se14 94.13(7) 3_656 3_666 ?
K13 Se10 Se14 54.98(6) 3_666 3_666 ?
Se6 Se10 Se14 148.29(5) 3_656 3_666 ?
Se6 Se10 Se14 105.84(3) 3_666 3_666 ?
Bi8 Se10 Se14 43.64(3) . 3_656 ?
Sn12 Se10 Se14 140.62(5) 3_666 3_656 ?
Sn12 Se10 Se14 89.68(3) 3_656 3_656 ?
K12 Se10 Se14 148.5(3) 3_666 3_656 ?
K12 Se10 Se14 100.0(3) 3_656 3_656 ?
K13 Se10 Se14 54.98(6) 3_656 3_656 ?
K13 Se10 Se14 94.13(7) 3_666 3_656 ?
Se6 Se10 Se14 105.84(3) 3_656 3_656 ?
Se6 Se10 Se14 148.29(5) 3_666 3_656 ?
Se14 Se10 Se14 63.35(3) 3_666 3_656 ?
Bi8 Se10 Se13 51.04(3) . 3_666 ?
Sn12 Se10 Se13 46.49(3) 3_666 3_666 ?
Sn12 Se10 Se13 93.70(5) 3_656 3_666 ?
K12 Se10 Se13 54.4(3) 3_666 3_666 ?
K12 Se10 Se13 94.3(3) 3_656 3_666 ?
K13 Se10 Se13 148.67(7) 3_656 3_666 ?
K13 Se10 Se13 103.27(5) 3_666 3_666 ?
Se6 Se10 Se13 148.56(5) 3_656 3_666 ?
Se6 Se10 Se13 107.12(3) 3_666 3_666 ?
Se14 Se10 Se13 62.73(3) 3_666 3_666 ?
Se14 Se10 Se13 94.31(4) 3_656 3_666 ?
Bi8 Se10 Se13 51.04(3) . 3_656 ?
Sn12 Se10 Se13 93.70(5) 3_666 3_656 ?
Sn12 Se10 Se13 46.49(3) 3_656 3_656 ?
K12 Se10 Se13 94.3(3) 3_666 3_656 ?
K12 Se10 Se13 54.4(3) 3_656 3_656 ?
K13 Se10 Se13 103.27(5) 3_656 3_656 ?
K13 Se10 Se13 148.67(7) 3_666 3_656 ?
Se6 Se10 Se13 107.12(3) 3_656 3_656 ?
Se6 Se10 Se13 148.56(5) 3_666 3_656 ?
Se14 Se10 Se13 94.31(4) 3_666 3_656 ?
Se14 Se10 Se13 62.73(3) 3_656 3_656 ?
Se13 Se10 Se13 61.05(3) 3_666 3_656 ?
Bi8 Se10 Se10 90.0 . 1_565 ?
Sn12 Se10 Se10 42.15(3) 3_666 1_565 ?
Sn12 Se10 Se10 137.85(3) 3_656 1_565 ?
K12 Se10 Se10 49.7(3) 3_666 1_565 ?
K12 Se10 Se10 130.3(3) 3_656 1_565 ?
K13 Se10 Se10 127.94(4) 3_656 1_565 ?
K13 Se10 Se10 52.05(4) 3_666 1_565 ?
Se6 Se10 Se10 123.379(16) 3_656 1_565 ?
Se6 Se10 Se10 56.620(16) 3_666 1_565 ?
Se14 Se10 Se10 58.326(17) 3_666 1_565 ?
Se14 Se10 Se10 121.674(17) 3_656 1_565 ?
Se13 Se10 Se10 59.475(14) 3_666 1_565 ?
Se13 Se10 Se10 120.526(14) 3_656 1_565 ?
Bi8 Se10 Se10 90.0 . 1_545 ?
Sn12 Se10 Se10 137.85(3) 3_666 1_545 ?
Sn12 Se10 Se10 42.15(3) 3_656 1_545 ?
K12 Se10 Se10 130.3(3) 3_666 1_545 ?
K12 Se10 Se10 49.7(3) 3_656 1_545 ?
K13 Se10 Se10 52.05(4) 3_656 1_545 ?
K13 Se10 Se10 127.94(4) 3_666 1_545 ?
Se6 Se10 Se10 56.620(16) 3_656 1_545 ?
Se6 Se10 Se10 123.379(16) 3_666 1_545 ?
Se14 Se10 Se10 121.674(17) 3_666 1_545 ?
Se14 Se10 Se10 58.326(17) 3_656 1_545 ?
Se13 Se10 Se10 120.526(14) 3_666 1_545 ?
Se13 Se10 Se10 59.475(14) 3_656 1_545 ?
Se10 Se10 Se10 180.0 1_565 1_545 ?
Bi8 Se10 Se5 134.63(5) . . ?
Sn12 Se10 Se5 56.27(4) 3_666 . ?
Sn12 Se10 Se5 56.27(4) 3_656 . ?
K12 Se10 Se5 45.9(3) 3_666 . ?
K12 Se10 Se5 45.9(3) 3_656 . ?
K13 Se10 Se5 117.31(7) 3_656 . ?
K13 Se10 Se5 117.31(7) 3_666 . ?
Se6 Se10 Se5 58.60(3) 3_656 . ?
Se6 Se10 Se5 58.60(3) 3_666 . ?
Se14 Se10 Se5 145.80(2) 3_666 . ?
Se14 Se10 Se5 145.80(2) 3_656 . ?
Se13 Se10 Se5 91.30(4) 3_666 . ?
Se13 Se10 Se5 91.30(4) 3_656 . ?
Se10 Se10 Se5 90.0 1_565 . ?
Se10 Se10 Se5 90.0 1_545 . ?
Sn6 Se11 Bi6 0.00(2) 3_666 3_666 ?
Sn6 Se11 Sn6 96.88(5) 3_666 3_656 ?
Bi6 Se11 Sn6 96.88(5) 3_666 3_656 ?
Sn6 Se11 Bi6 96.88(5) 3_666 3_656 ?
Bi6 Se11 Bi6 96.88(5) 3_666 3_656 ?
Sn6 Se11 Bi6 0.00(2) 3_656 3_656 ?
Sn6 Se11 Sn11 101.75(4) 3_666 . ?
Bi6 Se11 Sn11 101.75(4) 3_666 . ?
Sn6 Se11 Sn11 101.75(4) 3_656 . ?
Bi6 Se11 Sn11 101.75(4) 3_656 . ?
Sn6 Se11 Bi8 91.45(4) 3_666 . ?
Bi6 Se11 Bi8 91.45(4) 3_666 . ?
Sn6 Se11 Bi8 91.45(4) 3_656 . ?
Bi6 Se11 Bi8 91.45(4) 3_656 . ?
Sn11 Se11 Bi8 159.94(6) . . ?
Sn6 Se11 K11 95.71(19) 3_666 . ?
Bi6 Se11 K11 95.71(19) 3_666 . ?
Sn6 Se11 K11 95.71(19) 3_656 . ?
Bi6 Se11 K11 95.71(19) 3_656 . ?
Sn11 Se11 K11 9.3(3) . . ?
Bi8 Se11 K11 169.2(3) . . ?
Sn6 Se11 K13 130.49(2) 3_666 . ?
Bi6 Se11 K13 130.49(2) 3_666 . ?
Sn6 Se11 K13 130.49(2) 3_656 . ?
Bi6 Se11 K13 130.49(2) 3_656 . ?
Sn11 Se11 K13 83.97(7) . . ?
Bi8 Se11 K13 75.97(6) . . ?
K11 Se11 K13 93.2(3) . . ?
Sn6 Se11 Se7 90.65(2) 3_666 3_666 ?
Bi6 Se11 Se7 90.65(2) 3_666 3_666 ?
Sn6 Se11 Se7 150.11(5) 3_656 3_666 ?
Bi6 Se11 Se7 150.11(5) 3_656 3_666 ?
Sn11 Se11 Se7 48.36(3) . 3_666 ?
Bi8 Se11 Se7 117.33(4) . 3_666 ?
K11 Se11 Se7 54.7(2) . 3_666 ?
K13 Se11 Se7 56.75(5) . 3_666 ?
Sn6 Se11 Se7 150.11(5) 3_666 3_656 ?
Bi6 Se11 Se7 150.11(5) 3_666 3_656 ?
Sn6 Se11 Se7 90.65(2) 3_656 3_656 ?
Bi6 Se11 Se7 90.65(2) 3_656 3_656 ?
Sn11 Se11 Se7 48.36(3) . 3_656 ?
Bi8 Se11 Se7 117.33(4) . 3_656 ?
K11 Se11 Se7 54.7(2) . 3_656 ?
K13 Se11 Se7 56.75(5) . 3_656 ?
Se7 Se11 Se7 69.74(4) 3_666 3_656 ?
Sn6 Se11 Se8 43.64(3) 3_666 3_666 ?
Bi6 Se11 Se8 43.64(3) 3_666 3_666 ?
Sn6 Se11 Se8 94.10(4) 3_656 3_666 ?
Bi6 Se11 Se8 94.10(4) 3_656 3_666 ?
Sn11 Se11 Se8 59.62(3) . 3_666 ?
Bi8 Se11 Se8 135.08(4) . 3_666 ?
K11 Se11 Se8 52.5(2) . 3_666 ?
K13 Se11 Se8 128.52(6) . 3_666 ?
Se7 Se11 Se8 71.77(3) 3_666 3_666 ?
Se7 Se11 Se8 107.15(4) 3_656 3_666 ?
Sn6 Se11 Se8 94.10(4) 3_666 3_656 ?
Bi6 Se11 Se8 94.10(4) 3_666 3_656 ?
Sn6 Se11 Se8 43.64(3) 3_656 3_656 ?
Bi6 Se11 Se8 43.64(3) 3_656 3_656 ?
Sn11 Se11 Se8 59.62(3) . 3_656 ?
Bi8 Se11 Se8 135.08(4) . 3_656 ?
K11 Se11 Se8 52.5(2) . 3_656 ?
K13 Se11 Se8 128.52(6) . 3_656 ?
Se7 Se11 Se8 107.15(4) 3_666 3_656 ?
Se7 Se11 Se8 71.77(3) 3_656 3_656 ?
Se8 Se11 Se8 64.20(3) 3_666 3_656 ?
Sn6 Se11 Se11 41.56(2) 3_666 1_565 ?
Bi6 Se11 Se11 41.56(2) 3_666 1_565 ?
Sn6 Se11 Se11 138.44(2) 3_656 1_565 ?
Bi6 Se11 Se11 138.44(2) 3_656 1_565 ?
Sn11 Se11 Se11 90.0 . 1_565 ?
Bi8 Se11 Se11 90.0 . 1_565 ?
K11 Se11 Se11 90.001(1) . 1_565 ?
K13 Se11 Se11 90.0 . 1_565 ?
Se7 Se11 Se11 55.129(19) 3_666 1_565 ?
Se7 Se11 Se11 124.873(19) 3_656 1_565 ?
Se8 Se11 Se11 57.902(13) 3_666 1_565 ?
Se8 Se11 Se11 122.098(13) 3_656 1_565 ?
Sn6 Se11 Se11 138.44(2) 3_666 1_545 ?
Bi6 Se11 Se11 138.44(2) 3_666 1_545 ?
Sn6 Se11 Se11 41.56(2) 3_656 1_545 ?
Bi6 Se11 Se11 41.56(2) 3_656 1_545 ?
Sn11 Se11 Se11 90.0 . 1_545 ?
Bi8 Se11 Se11 90.0 . 1_545 ?
K11 Se11 Se11 90.001(1) . 1_545 ?
K13 Se11 Se11 90.0 . 1_545 ?
Se7 Se11 Se11 124.873(19) 3_666 1_545 ?
Se7 Se11 Se11 55.129(19) 3_656 1_545 ?
Se8 Se11 Se11 122.098(14) 3_666 1_545 ?
Se8 Se11 Se11 57.902(13) 3_656 1_545 ?
Se11 Se11 Se11 180.0 1_565 1_545 ?
Sn6 Se11 Se12 48.44(2) 3_666 . ?
Bi6 Se11 Se12 48.44(2) 3_666 . ?
Sn6 Se11 Se12 48.44(2) 3_656 . ?
Bi6 Se11 Se12 48.44(2) 3_656 . ?
Sn11 Se11 Se12 108.13(4) . . ?
Bi8 Se11 Se12 91.93(4) . . ?
K11 Se11 Se12 98.9(3) . . ?
K13 Se11 Se12 167.89(7) . . ?
Se7 Se11 Se12 131.61(3) 3_666 . ?
Se7 Se11 Se12 131.61(3) 3_656 . ?
Se8 Se11 Se12 60.76(3) 3_666 . ?
Se8 Se11 Se12 60.76(3) 3_656 . ?
Se11 Se11 Se12 90.0 1_565 . ?
Se11 Se11 Se12 90.0 1_545 . ?
Sn6 Se11 Se14 132.40(5) 3_666 3_656 ?
Bi6 Se11 Se14 132.40(5) 3_666 3_656 ?
Sn6 Se11 Se14 85.91(3) 3_656 3_656 ?
Bi6 Se11 Se14 85.91(3) 3_656 3_656 ?
Sn11 Se11 Se14 124.28(4) . 3_656 ?
Bi8 Se11 Se14 40.96(2) . 3_656 ?
K11 Se11 Se14 131.4(2) . 3_656 ?
K13 Se11 Se14 53.39(5) . 3_656 ?
Se7 Se11 Se14 109.99(4) 3_666 3_656 ?
Se7 Se11 Se14 76.83(3) 3_656 3_656 ?
Se8 Se11 Se14 176.02(4) 3_666 3_656 ?
Se8 Se11 Se14 117.912(15) 3_656 3_656 ?
Se11 Se11 Se14 119.881(12) 1_565 3_656 ?
Se11 Se11 Se14 60.118(12) 1_545 3_656 ?
Se12 Se11 Se14 116.82(4) . 3_656 ?
Sn5 Se12 Bi5 0.000(11) 1_655 1_655 ?
Sn5 Se12 Sn7 88.12(3) 1_655 3_766 ?
Bi5 Se12 Sn7 88.12(3) 1_655 3_766 ?
Sn5 Se12 Bi7 88.12(3) 1_655 3_766 ?
Bi5 Se12 Bi7 88.12(3) 1_655 3_766 ?
Sn7 Se12 Bi7 0.00(2) 3_766 3_766 ?
Sn5 Se12 Sn7 88.12(3) 1_655 3_756 ?
Bi5 Se12 Sn7 88.12(3) 1_655 3_756 ?
Sn7 Se12 Sn7 88.34(4) 3_766 3_756 ?
Bi7 Se12 Sn7 88.34(4) 3_766 3_756 ?
Sn5 Se12 Bi7 88.12(3) 1_655 3_756 ?
Bi5 Se12 Bi7 88.12(3) 1_655 3_756 ?
Sn7 Se12 Bi7 88.34(4) 3_766 3_756 ?
Bi7 Se12 Bi7 88.34(4) 3_766 3_756 ?
Sn7 Se12 Bi7 0.00(2) 3_756 3_756 ?
Sn5 Se12 Sn6 86.83(3) 1_655 3_656 ?
Bi5 Se12 Sn6 86.83(3) 1_655 3_656 ?
Sn7 Se12 Sn6 174.46(5) 3_766 3_656 ?
Bi7 Se12 Sn6 174.46(5) 3_766 3_656 ?
Sn7 Se12 Sn6 93.757(15) 3_756 3_656 ?
Bi7 Se12 Sn6 93.757(15) 3_756 3_656 ?
Sn5 Se12 Bi6 86.83(3) 1_655 3_656 ?
Bi5 Se12 Bi6 86.83(3) 1_655 3_656 ?
Sn7 Se12 Bi6 174.46(5) 3_766 3_656 ?
Bi7 Se12 Bi6 174.46(5) 3_766 3_656 ?
Sn7 Se12 Bi6 93.757(15) 3_756 3_656 ?
Bi7 Se12 Bi6 93.757(15) 3_756 3_656 ?
Sn6 Se12 Bi6 0.000(13) 3_656 3_656 ?
Sn5 Se12 Sn6 86.83(3) 1_655 3_666 ?
Bi5 Se12 Sn6 86.83(3) 1_655 3_666 ?
Sn7 Se12 Sn6 93.757(15) 3_766 3_666 ?
Bi7 Se12 Sn6 93.757(15) 3_766 3_666 ?
Sn7 Se12 Sn6 174.46(5) 3_756 3_666 ?
Bi7 Se12 Sn6 174.46(5) 3_756 3_666 ?
Sn6 Se12 Sn6 83.70(4) 3_656 3_666 ?
Bi6 Se12 Sn6 83.70(4) 3_656 3_666 ?
Sn5 Se12 Bi6 86.83(3) 1_655 3_666 ?
Bi5 Se12 Bi6 86.83(3) 1_655 3_666 ?
Sn7 Se12 Bi6 93.757(15) 3_766 3_666 ?
Bi7 Se12 Bi6 93.757(15) 3_766 3_666 ?
Sn7 Se12 Bi6 174.46(5) 3_756 3_666 ?
Bi7 Se12 Bi6 174.46(5) 3_756 3_666 ?
Sn6 Se12 Bi6 83.70(4) 3_656 3_666 ?
Bi6 Se12 Bi6 83.70(4) 3_656 3_666 ?
Sn6 Se12 Bi6 0.00(2) 3_666 3_666 ?
Sn5 Se12 Bi7 177.89(5) 1_655 . ?
Bi5 Se12 Bi7 177.89(5) 1_655 . ?
Sn7 Se12 Bi7 93.39(3) 3_766 . ?
Bi7 Se12 Bi7 93.39(3) 3_766 . ?
Sn7 Se12 Bi7 93.39(3) 3_756 . ?
Bi7 Se12 Bi7 93.39(3) 3_756 . ?
Sn6 Se12 Bi7 91.60(3) 3_656 . ?
Bi6 Se12 Bi7 91.60(3) 3_656 . ?
Sn6 Se12 Bi7 91.60(3) 3_666 . ?
Bi6 Se12 Bi7 91.60(3) 3_666 . ?
Sn5 Se12 Se9 46.29(2) 1_655 3_766 ?
Bi5 Se12 Se9 46.29(2) 1_655 3_766 ?
Sn7 Se12 Se9 41.84(2) 3_766 3_766 ?
Bi7 Se12 Se9 41.84(2) 3_766 3_766 ?
Sn7 Se12 Se9 88.33(3) 3_756 3_766 ?
Bi7 Se12 Se9 88.33(3) 3_756 3_766 ?
Sn6 Se12 Se9 133.02(4) 3_656 3_766 ?
Bi6 Se12 Se9 133.02(4) 3_656 3_766 ?
Sn6 Se12 Se9 89.82(3) 3_666 3_766 ?
Bi6 Se12 Se9 89.82(3) 3_666 3_766 ?
Bi7 Se12 Se9 135.18(4) . 3_766 ?
Sn5 Se12 Se9 46.29(2) 1_655 3_756 ?
Bi5 Se12 Se9 46.29(2) 1_655 3_756 ?
Sn7 Se12 Se9 88.33(3) 3_766 3_756 ?
Bi7 Se12 Se9 88.33(3) 3_766 3_756 ?
Sn7 Se12 Se9 41.84(2) 3_756 3_756 ?
Bi7 Se12 Se9 41.84(2) 3_756 3_756 ?
Sn6 Se12 Se9 89.82(3) 3_656 3_756 ?
Bi6 Se12 Se9 89.82(3) 3_656 3_756 ?
Sn6 Se12 Se9 133.02(4) 3_666 3_756 ?
Bi6 Se12 Se9 133.02(4) 3_666 3_756 ?
Bi7 Se12 Se9 135.18(4) . 3_756 ?
Se9 Se12 Se9 61.81(2) 3_766 3_756 ?
Sn5 Se12 Se8 45.63(2) 1_655 3_666 ?
Bi5 Se12 Se8 45.63(2) 1_655 3_666 ?
Sn7 Se12 Se8 89.03(2) 3_766 3_666 ?
Bi7 Se12 Se8 89.03(2) 3_766 3_666 ?
Sn7 Se12 Se8 133.74(4) 3_756 3_666 ?
Bi7 Se12 Se8 133.74(4) 3_756 3_666 ?
Sn6 Se12 Se8 85.82(4) 3_656 3_666 ?
Bi6 Se12 Se8 85.82(4) 3_656 3_666 ?
Sn6 Se12 Se8 41.31(2) 3_666 3_666 ?
Bi6 Se12 Se8 41.31(2) 3_666 3_666 ?
Bi7 Se12 Se8 132.87(3) . 3_666 ?
Se9 Se12 Se8 60.75(3) 3_766 3_666 ?
Se9 Se12 Se8 91.92(3) 3_756 3_666 ?
Sn5 Se12 Se8 45.63(2) 1_655 3_656 ?
Bi5 Se12 Se8 45.63(2) 1_655 3_656 ?
Sn7 Se12 Se8 133.74(4) 3_766 3_656 ?
Bi7 Se12 Se8 133.74(4) 3_766 3_656 ?
Sn7 Se12 Se8 89.03(2) 3_756 3_656 ?
Bi7 Se12 Se8 89.03(2) 3_756 3_656 ?
Sn6 Se12 Se8 41.31(2) 3_656 3_656 ?
Bi6 Se12 Se8 41.31(2) 3_656 3_656 ?
Sn6 Se12 Se8 85.82(4) 3_666 3_656 ?
Bi6 Se12 Se8 85.82(4) 3_666 3_656 ?
Bi7 Se12 Se8 132.87(3) . 3_656 ?
Se9 Se12 Se8 91.92(3) 3_766 3_656 ?
Se9 Se12 Se8 60.75(3) 3_756 3_656 ?
Se8 Se12 Se8 61.10(3) 3_666 3_656 ?
Sn7 Se13 Bi7 0.000(15) 3_656 3_656 ?
Sn7 Se13 Sn7 93.05(4) 3_656 3_666 ?
Bi7 Se13 Sn7 93.05(4) 3_656 3_666 ?
Sn7 Se13 Bi7 93.05(4) 3_656 3_666 ?
Bi7 Se13 Bi7 93.05(4) 3_656 3_666 ?
Sn7 Se13 Bi7 0.00(2) 3_666 3_666 ?
Sn7 Se13 Sn12 99.10(4) 3_656 . ?
Bi7 Se13 Sn12 99.10(4) 3_656 . ?
Sn7 Se13 Sn12 99.10(4) 3_666 . ?
Bi7 Se13 Sn12 99.10(4) 3_666 . ?
Sn7 Se13 Bi8 172.74(5) 3_656 3_666 ?
Bi7 Se13 Bi8 172.74(5) 3_656 3_666 ?
Sn7 Se13 Bi8 92.581(15) 3_666 3_666 ?
Bi7 Se13 Bi8 92.581(15) 3_666 3_666 ?
Sn12 Se13 Bi8 84.52(4) . 3_666 ?
Sn7 Se13 Bi8 92.581(15) 3_656 3_656 ?
Bi7 Se13 Bi8 92.581(15) 3_656 3_656 ?
Sn7 Se13 Bi8 172.74(5) 3_666 3_656 ?
Bi7 Se13 Bi8 172.74(5) 3_666 3_656 ?
Sn12 Se13 Bi8 84.52(4) . 3_656 ?
Bi8 Se13 Bi8 81.46(4) 3_666 3_656 ?
Sn7 Se13 Bi6 93.04(3) 3_656 . ?
Bi7 Se13 Bi6 93.04(3) 3_656 . ?
Sn7 Se13 Bi6 93.04(3) 3_666 . ?
Bi7 Se13 Bi6 93.04(3) 3_666 . ?
Sn12 Se13 Bi6 162.28(6) . . ?
Bi8 Se13 Bi6 82.08(3) 3_666 . ?
Bi8 Se13 Bi6 82.08(3) 3_656 . ?
Sn7 Se13 K12 93.0(3) 3_656 . ?
Bi7 Se13 K12 93.0(3) 3_656 . ?
Sn7 Se13 K12 93.0(3) 3_666 . ?
Bi7 Se13 K12 93.0(3) 3_666 . ?
Sn12 Se13 K12 9.0(4) . . ?
Bi8 Se13 K12 91.3(3) 3_666 . ?
Bi8 Se13 K12 91.3(3) 3_656 . ?
Bi6 Se13 K12 171.3(4) . . ?
Sn7 Se13 Se9 91.15(4) 3_656 3_666 ?
Bi7 Se13 Se9 91.15(4) 3_656 3_666 ?
Sn7 Se13 Se9 42.58(2) 3_666 3_666 ?
Bi7 Se13 Se9 42.58(2) 3_666 3_666 ?
Sn12 Se13 Se9 57.41(4) . 3_666 ?
Bi8 Se13 Se9 96.09(2) 3_666 3_666 ?
Bi8 Se13 Se9 141.84(4) 3_656 3_666 ?
Bi6 Se13 Se9 135.60(3) . 3_666 ?
K12 Se13 Se9 50.5(3) . 3_666 ?
Sn7 Se13 Se9 42.58(2) 3_656 3_656 ?
Bi7 Se13 Se9 42.58(2) 3_656 3_656 ?
Sn7 Se13 Se9 91.15(4) 3_666 3_656 ?
Bi7 Se13 Se9 91.15(4) 3_666 3_656 ?
Sn12 Se13 Se9 57.41(4) . 3_656 ?
Bi8 Se13 Se9 141.84(4) 3_666 3_656 ?
Bi8 Se13 Se9 96.09(2) 3_656 3_656 ?
Bi6 Se13 Se9 135.60(3) . 3_656 ?
K12 Se13 Se9 50.5(3) . 3_656 ?
Se9 Se13 Se9 62.82(3) 3_666 3_656 ?
Sn7 Se13 Se10 142.35(5) 3_656 3_666 ?
Bi7 Se13 Se10 142.35(5) 3_656 3_666 ?
Sn7 Se13 Se10 93.13(3) 3_666 3_666 ?
Bi7 Se13 Se10 93.13(3) 3_666 3_666 ?
Sn12 Se13 Se10 43.25(3) . 3_666 ?
Bi8 Se13 Se10 41.70(3) 3_666 3_666 ?
Bi8 Se13 Se10 85.19(3) 3_656 3_666 ?
Bi6 Se13 Se10 123.64(4) . 3_666 ?
K12 Se13 Se10 49.6(3) . 3_666 ?
Se9 Se13 Se10 69.35(3) 3_666 3_666 ?
Se9 Se13 Se10 100.19(4) 3_656 3_666 ?
Sn7 Se13 Se10 93.13(3) 3_656 3_656 ?
Bi7 Se13 Se10 93.13(3) 3_656 3_656 ?
Sn7 Se13 Se10 142.35(5) 3_666 3_656 ?
Bi7 Se13 Se10 142.35(5) 3_666 3_656 ?
Sn12 Se13 Se10 43.25(3) . 3_656 ?
Bi8 Se13 Se10 85.19(3) 3_666 3_656 ?
Bi8 Se13 Se10 41.70(3) 3_656 3_656 ?
Bi6 Se13 Se10 123.64(4) . 3_656 ?
K12 Se13 Se10 49.6(3) . 3_656 ?
Se9 Se13 Se10 100.19(4) 3_666 3_656 ?
Se9 Se13 Se10 69.35(3) 3_656 3_656 ?
Se10 Se13 Se10 61.05(3) 3_666 3_656 ?
Sn7 Se13 Se12 46.55(2) 3_656 1_455 ?
Bi7 Se13 Se12 46.55(2) 3_656 1_455 ?
Sn7 Se13 Se12 46.55(2) 3_666 1_455 ?
Bi7 Se13 Se12 46.55(2) 3_666 1_455 ?
Sn12 Se13 Se12 104.94(5) . 1_455 ?
Bi8 Se13 Se12 138.674(18) 3_666 1_455 ?
Bi8 Se13 Se12 138.674(18) 3_656 1_455 ?
Bi6 Se13 Se12 92.77(3) . 1_455 ?
K12 Se13 Se12 95.9(4) . 1_455 ?
Se9 Se13 Se12 59.95(3) 3_666 1_455 ?
Se9 Se13 Se12 59.95(3) 3_656 1_455 ?
Se10 Se13 Se12 129.21(4) 3_666 1_455 ?
Se10 Se13 Se12 129.21(4) 3_656 1_455 ?
Sn7 Se13 Se13 136.52(2) 3_656 1_565 ?
Bi7 Se13 Se13 136.52(2) 3_656 1_565 ?
Sn7 Se13 Se13 43.48(2) 3_666 1_565 ?
Bi7 Se13 Se13 43.48(2) 3_666 1_565 ?
Sn12 Se13 Se13 90.0 . 1_565 ?
Bi8 Se13 Se13 49.270(18) 3_666 1_565 ?
Bi8 Se13 Se13 130.729(18) 3_656 1_565 ?
Bi6 Se13 Se13 90.0 . 1_565 ?
K12 Se13 Se13 90.000(1) . 1_565 ?
Se9 Se13 Se13 58.589(16) 3_666 1_565 ?
Se9 Se13 Se13 121.411(16) 3_656 1_565 ?
Se10 Se13 Se13 59.475(14) 3_666 1_565 ?
Se10 Se13 Se13 120.524(14) 3_656 1_565 ?
Se12 Se13 Se13 90.0 1_455 1_565 ?
Bi8 Se14 Bi8 98.91(5) 3_656 3_666 ?
Bi8 Se14 Se14 158.85(6) 3_656 3_666 ?
Bi8 Se14 Se14 88.38(2) 3_666 3_666 ?
Bi8 Se14 Se14 88.38(2) 3_656 3_656 ?
Bi8 Se14 Se14 158.85(6) 3_666 3_656 ?
Se14 Se14 Se14 78.44(5) 3_666 3_656 ?
Bi8 Se14 K13 96.44(5) 3_656 . ?
Bi8 Se14 K13 96.44(5) 3_666 . ?
Se14 Se14 K13 62.87(6) 3_666 . ?
Se14 Se14 K13 62.87(6) 3_656 . ?
Bi8 Se14 K13 82.17(5) 3_656 3_656 ?
Bi8 Se14 K13 139.95(6) 3_666 3_656 ?
Se14 Se14 K13 104.94(8) 3_666 3_656 ?
Se14 Se14 K13 60.50(6) 3_656 3_656 ?
K13 Se14 K13 123.37(6) . 3_656 ?
Bi8 Se14 K13 139.95(6) 3_656 3_666 ?
Bi8 Se14 K13 82.17(5) 3_666 3_666 ?
Se14 Se14 K13 60.50(6) 3_666 3_666 ?
Se14 Se14 K13 104.94(8) 3_656 3_666 ?
K13 Se14 K13 123.37(6) . 3_666 ?
K13 Se14 K13 72.78(8) 3_656 3_666 ?
Bi8 Se14 Se10 94.12(4) 3_656 3_666 ?
Bi8 Se14 Se10 43.44(3) 3_666 3_666 ?
Se14 Se14 Se10 77.52(4) 3_666 3_666 ?
Se14 Se14 Se10 116.61(6) 3_656 3_666 ?
K13 Se14 Se10 53.90(5) . 3_666 ?
K13 Se14 Se10 175.25(4) 3_656 3_666 ?
K13 Se14 Se10 111.93(4) 3_666 3_666 ?
Bi8 Se14 Se10 43.44(3) 3_656 3_656 ?
Bi8 Se14 Se10 94.12(4) 3_666 3_656 ?
Se14 Se14 Se10 116.61(6) 3_666 3_656 ?
Se14 Se14 Se10 77.52(4) 3_656 3_656 ?
K13 Se14 Se10 53.90(5) . 3_656 ?
K13 Se14 Se10 111.93(4) 3_656 3_656 ?
K13 Se14 Se10 175.25(4) 3_666 3_656 ?
Se10 Se14 Se10 63.35(3) 3_666 3_656 ?
Bi8 Se14 Se14 139.46(2) 3_656 1_565 ?
Bi8 Se14 Se14 40.54(2) 3_666 1_565 ?
Se14 Se14 Se14 50.78(3) 3_666 1_565 ?
Se14 Se14 Se14 129.22(3) 3_656 1_565 ?
K13 Se14 Se14 90.0 . 1_565 ?
K13 Se14 Se14 126.39(4) 3_656 1_565 ?
K13 Se14 Se14 53.61(4) 3_666 1_565 ?
Se10 Se14 Se14 58.326(17) 3_666 1_565 ?
Se10 Se14 Se14 121.675(17) 3_656 1_565 ?
Bi8 Se14 Se14 40.54(2) 3_656 1_545 ?
Bi8 Se14 Se14 139.46(2) 3_666 1_545 ?
Se14 Se14 Se14 129.22(3) 3_666 1_545 ?
Se14 Se14 Se14 50.78(3) 3_656 1_545 ?
K13 Se14 Se14 90.0 . 1_545 ?
K13 Se14 Se14 53.61(4) 3_656 1_545 ?
K13 Se14 Se14 126.39(4) 3_666 1_545 ?
Se10 Se14 Se14 121.675(17) 3_666 1_545 ?
Se10 Se14 Se14 58.326(17) 3_656 1_545 ?
Se14 Se14 Se14 180.0 1_565 1_545 ?
Bi8 Se14 Se11 50.02(3) 3_656 3_656 ?
Bi8 Se14 Se11 96.59(4) 3_666 3_656 ?
Se14 Se14 Se11 149.17(7) 3_666 3_656 ?
Se14 Se14 Se11 103.22(3) 3_656 3_656 ?
K13 Se14 Se11 145.56(4) . 3_656 ?
K13 Se14 Se11 53.70(6) 3_656 3_656 ?
K13 Se14 Se11 89.95(6) 3_666 3_656 ?
Se10 Se14 Se11 125.67(4) 3_666 3_656 ?
Se10 Se14 Se11 93.44(3) 3_656 3_656 ?
Se14 Se14 Se11 119.881(12) 1_565 3_656 ?
Se14 Se14 Se11 60.118(12) 1_545 3_656 ?
Bi8 Se14 Se11 96.59(4) 3_656 3_666 ?
Bi8 Se14 Se11 50.02(3) 3_666 3_666 ?
Se14 Se14 Se11 103.22(3) 3_666 3_666 ?
Se14 Se14 Se11 149.17(7) 3_656 3_666 ?
K13 Se14 Se11 145.56(4) . 3_666 ?
K13 Se14 Se11 89.95(6) 3_656 3_666 ?
K13 Se14 Se11 53.70(6) 3_666 3_666 ?
Se10 Se14 Se11 93.44(3) 3_666 3_666 ?
Se10 Se14 Se11 125.67(4) 3_656 3_666 ?
Se14 Se14 Se11 60.118(12) 1_565 3_666 ?
Se14 Se14 Se11 119.881(12) 1_545 3_666 ?
Se11 Se14 Se11 59.76(2) 3_656 3_666 ?
Bi8 Se14 Se13 49.46(2) 3_656 . ?
Bi8 Se14 Se13 49.46(2) 3_666 . ?
Se14 Se14 Se13 134.32(5) 3_666 . ?
Se14 Se14 Se13 134.32(5) 3_656 . ?
K13 Se14 Se13 100.45(7) . . ?
K13 Se14 Se13 118.56(6) 3_656 . ?
K13 Se14 Se13 118.56(6) 3_666 . ?
Se10 Se14 Se13 60.20(3) 3_666 . ?
Se10 Se14 Se13 60.20(3) 3_656 . ?
Se14 Se14 Se13 90.0 1_565 . ?
Se14 Se14 Se13 90.0 1_545 . ?
Se11 Se14 Se13 65.62(3) 3_656 . ?
Se11 Se14 Se13 65.62(3) 3_666 . ?
Bi8 Se14 Bi8 128.80(2) 3_656 . ?
Bi8 Se14 Bi8 128.80(2) 3_666 . ?
Se14 Se14 Bi8 40.42(3) 3_666 . ?
Se14 Se14 Bi8 40.42(3) 3_656 . ?
K13 Se14 Bi8 64.64(7) . . ?
K13 Se14 Bi8 72.81(6) 3_656 . ?
K13 Se14 Bi8 72.81(6) 3_666 . ?
Se10 Se14 Bi8 107.61(3) 3_666 . ?
Se10 Se14 Bi8 107.61(3) 3_656 . ?
Se14 Se14 Bi8 90.0 1_565 . ?
Se14 Se14 Bi8 90.0 1_545 . ?
Se11 Se14 Bi8 126.52(4) 3_656 . ?
Se11 Se14 Bi8 126.52(4) 3_666 . ?
Se13 Se14 Bi8 165.09(4) . . ?
Bi8 Se14 Se10 127.52(3) 3_656 . ?
Bi8 Se14 Se10 127.52(3) 3_666 . ?
Se14 Se14 Se10 57.82(4) 3_666 . ?
Se14 Se14 Se10 57.82(4) 3_656 . ?
K13 Se14 Se10 100.51(7) . . ?
K13 Se14 Se10 47.30(5) 3_656 . ?
K13 Se14 Se10 47.30(5) 3_666 . ?
Se10 Se14 Se10 135.34(3) 3_666 . ?
Se10 Se14 Se10 135.34(3) 3_656 . ?
Se14 Se14 Se10 90.0 1_565 . ?
Se14 Se14 Se10 90.0 1_545 . ?
Se11 Se14 Se10 96.47(4) 3_656 . ?
Se11 Se14 Se10 96.47(4) 3_666 . ?
Se13 Se14 Se10 159.03(4) . . ?
Bi8 Se14 Se10 35.87(2) . . ?

loop_
_geom_bond_atom_site_label_1
_geom_bond_atom_site_label_2
_geom_bond_distance
_geom_bond_site_symmetry_2
_geom_bond_publ_flag
Bi1 Se1 2.8050(16) 1_556 ?
Bi1 Se1 2.9051(9) 3_556 ?
Bi1 Se1 2.9051(9) 3_566 ?
Bi1 Se2 3.0203(10) 3_667 ?
Bi1 Se2 3.0203(10) 3_657 ?
Bi1 Se4 3.1215(16) . ?
Bi1 Se2 5.0409(16) 1_455 ?
Bi1 Se1 5.0551(10) 1_566 ?
Bi1 Se1 5.0551(10) 1_546 ?
Bi1 Se3 5.2084(15) 1_556 ?
Bi1 Se4 5.2373(11) 1_545 ?
Bi1 Se4 5.2373(11) 1_565 ?
Bi2 Se4 2.8581(9) 3_666 ?
Bi2 Se4 2.8581(9) 3_656 ?
Bi2 Se5 2.8992(16) . ?
Bi2 Se3 3.0388(9) 3_655 ?
Bi2 Se3 3.0388(9) 3_665 ?
Bi2 Se2 3.2022(18) 1_554 ?
Bi2 Se9 4.6271(16) . ?
Bi2 Se1 5.0502(15) 1_655 ?
Bi2 Se5 5.1079(10) 1_565 ?
Bi2 Se5 5.1079(10) 1_545 ?
Bi2 Se2 5.2858(12) 1_544 ?
Bi2 Se2 5.2858(12) 1_564 ?
Bi3 Se5 2.8734(9) 3_656 ?
Bi3 Se5 2.8734(9) 3_666 ?
Bi3 Se6 2.8799(16) . ?
Bi3 Se3 3.0147(15) 1_556 ?
Bi3 Se3 3.0525(9) 3_666 ?
Bi3 Se3 3.0525(9) 3_656 ?
Bi3 K12 3.90(2) . ?
Bi3 Se6 5.0970(10) 1_545 ?
Bi3 Se6 5.0970(10) 1_565 ?
Bi3 Se5 5.1102(15) 1_556 ?
Bi3 Se4 5.1362(16) . ?
Bi3 Se3 5.1743(10) 1_566 ?
Bi4 Se7 2.7239(16) . ?
Bi4 Se6 2.8734(9) 3_666 ?
Bi4 Se6 2.8734(9) 3_656 ?
Bi4 Se2 3.0895(10) 3_656 ?
Bi4 Se2 3.0895(10) 3_666 ?
Bi4 Se3 3.1752(15) . ?
Bi4 Se10 4.9286(15) . ?
Bi4 Se7 5.0105(10) 1_565 ?
Bi4 Se7 5.0105(10) 1_545 ?
Bi4 Se5 5.0393(15) . ?
Bi4 Se3 5.2695(10) 1_545 ?
Bi4 Se3 5.2695(10) 1_565 ?
Bi5 Se12 2.9286(14) 1_455 ?
Bi5 Se4 2.9345(14) . ?
Bi5 Se8 2.9573(11) 3_556 ?
Bi5 Se8 2.9573(11) 3_566 ?
Bi5 Se9 2.9610(11) 3_666 ?
Bi5 Se9 2.9610(11) 3_656 ?
Bi5 Se11 4.9569(15) 1_455 ?
Bi5 Se13 5.0386(17) . ?
Bi5 Se12 5.1247(9) 1_445 ?
Bi5 Se12 5.1247(9) 1_465 ?
Bi5 Se4 5.1280(9) 1_565 ?
Bi5 Se4 5.1280(9) 1_545 ?
Bi6 Se8 2.7312(14) . ?
Bi6 Se11 2.8102(10) 3_666 ?
Bi6 Se11 2.8102(10) 3_656 ?
Bi6 Se12 3.1516(11) 3_656 ?
Bi6 Se12 3.1516(11) 3_666 ?
Bi6 Se13 3.3818(15) . ?
Bi6 Se7 4.6537(17) . ?
Bi6 Se14 4.9010(14) . ?
Bi6 Se8 5.0145(9) 1_545 ?
Bi6 Se8 5.0145(9) 1_565 ?
Bi6 Se9 5.1587(15) 1_455 ?
Bi6 Se13 5.3965(11) 1_565 ?
Bi7 Se9 2.7309(14) . ?
Bi7 Se13 2.8978(11) 3_656 ?
Bi7 Se13 2.8978(11) 3_666 ?
Bi7 Se12 3.0176(11) 3_766 ?
Bi7 Se12 3.0176(11) 3_756 ?
Bi7 Se12 3.2211(14) . ?
Bi7 Se9 5.0143(9) 1_545 ?
Bi7 Se9 5.0143(9) 1_565 ?
Bi7 Se8 5.0789(16) 1_655 ?
Bi7 Se10 5.1812(17) . ?
Bi7 Se12 5.2972(10) 1_565 ?
Bi7 Se12 5.2972(9) 1_545 ?
Bi8 Se10 2.7569(15) . ?
Bi8 Se14 2.7670(10) 3_656 ?
Bi8 Se14 2.7670(10) 3_666 ?
Bi8 Se13 3.2226(12) 3_666 ?
Bi8 Se13 3.2226(12) 3_656 ?
Bi8 Se11 3.2347(14) . ?
Bi8 K13 4.189(4) . ?
Bi8 Se14 4.2656(15) . ?
Bi8 Se10 5.0285(10) 1_545 ?
Bi8 Se10 5.0285(10) 1_565 ?
Bi8 Se11 5.3055(10) 1_565 ?
Bi8 Se11 5.3055(10) 1_545 ?
Sn11 K11 0.657(15) . ?
Sn11 Se7 2.8136(13) 3_656 ?
Sn11 Se7 2.8136(13) 3_666 ?
Sn11 Se11 3.047(2) . ?
Sn11 Se2 3.494(2) . ?
Sn11 Se8 3.5704(17) 3_666 ?
Sn11 Se8 3.5704(17) 3_656 ?
Sn11 Se1 3.7130(15) 3_666 ?
Sn11 Se1 3.7130(15) 3_656 ?
Sn11 Se6 4.999(2) . ?
Sn11 Se11 5.1930(14) 1_545 ?
Sn11 Se11 5.1930(14) 1_565 ?
K11 Se1 3.226(12) 3_666 ?
K11 Se1 3.226(12) 3_656 ?
K11 Se7 3.276(12) 3_656 ?
K11 Se7 3.276(12) 3_666 ?
K11 Se8 3.307(15) 3_666 ?
K11 Se8 3.307(15) 3_656 ?
K11 Se11 3.444(18) . ?
K11 Se2 3.49(2) . ?
K11 K11 4.2054(6) 1_545 ?
K11 K11 4.2054(6) 1_565 ?
K11 Se4 4.980(16) 1_655 ?
K13 Se10 3.420(3) 3_656 ?
K13 Se10 3.420(3) 3_666 ?
K13 Se7 3.441(3) 3_666 ?
K13 Se7 3.441(3) 3_656 ?
K13 Se14 3.466(3) . ?
K13 Se14 3.544(3) 3_656 ?
K13 Se14 3.544(3) 3_666 ?
K13 Se11 3.559(4) . ?
K13 Se6 3.573(4) . ?
K13 K13 4.2054(6) 1_565 ?
K13 K13 4.2054(6) 1_545 ?
Sn12 K12 0.69(2) . ?
Sn12 Se10 2.8364(15) 3_666 ?
Sn12 Se10 2.8364(15) 3_656 ?
Sn12 Se13 3.0023(18) . ?
Sn12 Se9 3.4992(16) 3_656 ?
Sn12 Se9 3.4992(16) 3_666 ?
Sn12 Se6 3.5875(17) . ?
Sn12 Se5 3.7519(17) 3_666 ?
Sn12 Se5 3.7519(17) 3_656 ?
Sn12 Se14 4.894(2) . ?
Sn12 Se13 5.1671(12) 1_545 ?
Sn12 Se13 5.1671(12) 1_565 ?
K12 Se5 3.229(17) 3_666 ?
K12 Se5 3.229(17) 3_656 ?
K12 Se9 3.245(17) 3_656 ?
K12 Se9 3.245(17) 3_666 ?
K12 Se10 3.252(19) 3_666 ?
K12 Se10 3.252(19) 3_656 ?
K12 Se13 3.47(2) . ?
K12 Se6 3.52(2) . ?
K12 K12 4.2054(6) 1_545 ?
K12 K12 4.2054(6) 1_565 ?
Se1 Bi1 2.8050(16) 1_554 ?
Se1 Bi1 2.9051(9) 3_556 ?
Se1 Bi1 2.9051(9) 3_566 ?
Se1 K11 3.226(12) 3_666 ?
Se1 K11 3.226(12) 3_656 ?
Se1 Se8 3.504(2) . ?
Se1 Sn11 3.7131(15) 3_666 ?
Se1 Sn11 3.7131(15) 3_656 ?
Se1 Se1 4.060(2) 3 ?
Se1 Se1 4.060(2) 3_565 ?
Se1 Se2 4.1596(18) 3_666 ?
Se1 Se2 4.1596(18) 3_656 ?
Se1 Se2 4.1718(17) 1_454 ?
Se1 Se1 4.2054(6) 1_565 ?
Se1 Se1 4.2054(6) 1_545 ?
Se1 Se4 4.2219(18) 3_556 ?
Se2 Bi1 3.0203(10) 3_667 ?
Se2 Bi1 3.0203(10) 3_657 ?
Se2 Bi4 3.0894(10) 3_656 ?
Se2 Bi4 3.0894(10) 3_666 ?
Se2 Sn2 3.2022(18) 1_556 ?
Se2 Bi2 3.2022(18) 1_556 ?
Se2 Se1 4.1597(18) 3_666 ?
Se2 Se1 4.1597(18) 3_656 ?
Se2 Se1 4.1718(17) 1_656 ?
Se2 Se2 4.2054(6) 1_565 ?
Se2 Se2 4.2054(6) 1_545 ?
Se2 Se6 4.2108(17) . ?
Se2 Se3 4.2643(18) 3_656 ?
Se2 Se3 4.2643(18) 3_666 ?
Se3 Bi3 3.0147(15) 1_554 ?
Se3 Sn2 3.0388(9) 3_655 ?
Se3 Bi2 3.0388(9) 3_655 ?
Se3 Sn2 3.0388(9) 3_665 ?
Se3 Bi2 3.0388(9) 3_665 ?
Se3 Bi3 3.0525(9) 3_666 ?
Se3 Bi3 3.0525(9) 3_656 ?
Se3 Se5 4.1100(17) 3_655 ?
Se3 Se5 4.1100(17) 3_665 ?
Se3 Se4 4.1271(17) 1_554 ?
Se3 Se5 4.1700(17) . ?
Se3 Se3 4.2054(6) 1_565 ?
Se3 Se3 4.2054(6) 1_545 ?
Se3 Se6 4.2184(17) 3_666 ?
Se3 Se6 4.2184(17) 3_656 ?
Se4 Sn2 2.8582(9) 3_666 ?
Se4 Bi2 2.8582(9) 3_666 ?
Se4 Sn2 2.8582(9) 3_656 ?
Se4 Bi2 2.8582(9) 3_656 ?
Se4 Se3 4.1271(17) 1_556 ?
Se4 Se8 4.1957(15) 3_556 ?
Se4 Se8 4.1957(15) 3_566 ?
Se4 Se4 4.2054(6) 1_565 ?
Se4 Se4 4.2054(6) 1_545 ?
Se4 Se1 4.2219(18) 3_556 ?
Se4 Se1 4.2219(18) 3_566 ?
Se4 Se9 4.2340(18) 3_656 ?
Se4 Se9 4.2340(18) 3_666 ?
Se5 Bi3 2.8734(9) 3_656 ?
Se5 Bi3 2.8734(9) 3_666 ?
Se5 K12 3.229(17) 3_666 ?
Se5 K12 3.229(17) 3_656 ?
Se5 Se9 3.4443(17) . ?
Se5 Sn12 3.7520(17) 3_666 ?
Se5 Sn12 3.7520(17) 3_656 ?
Se5 Se3 4.1100(17) 3_655 ?
Se5 Se3 4.1100(17) 3_665 ?
Se5 Se6 4.1106(17) 3_656 ?
Se5 Se6 4.1106(17) 3_666 ?
Se5 Se5 4.2054(6) 1_565 ?
Se5 Se5 4.2054(6) 1_545 ?
Se6 Bi4 2.8733(9) 3_666 ?
Se6 Bi4 2.8733(9) 3_656 ?
Se6 Se10 3.8218(16) 3_656 ?
Se6 Se10 3.8218(16) 3_666 ?
Se6 Se7 4.0090(17) 3_666 ?
Se6 Se7 4.0090(17) 3_656 ?
Se6 Se5 4.1107(17) 3_656 ?
Se6 Se5 4.1107(17) 3_666 ?
Se6 Se6 4.2054(6) 1_565 ?
Se6 Se6 4.2054(6) 1_545 ?
Se6 Se3 4.2183(17) 3_666 ?
Se7 Sn11 2.8136(13) 3_656 ?
Se7 Sn11 2.8136(13) 3_666 ?
Se7 K11 3.276(12) 3_656 ?
Se7 K11 3.276(12) 3_666 ?
Se7 K13 3.441(3) 3_666 ?
Se7 K13 3.441(3) 3_656 ?
Se7 Se11 3.6777(18) 3_666 ?
Se7 Se11 3.6777(18) 3_656 ?
Se7 Se6 4.0091(17) 3_666 ?
Se7 Se6 4.0091(17) 3_656 ?
Se7 Se7 4.2054(6) 1_565 ?
Se7 Se7 4.2054(6) 1_545 ?
Se7 Se2 4.2758(19) 3_656 ?
Se7 Se2 4.2758(19) 3_666 ?
Se7 Se8 4.481(2) . ?
Se8 Sn5 2.9573(11) 3_556 ?
Se8 Bi5 2.9573(11) 3_556 ?
Se8 Sn5 2.9573(11) 3_566 ?
Se8 Bi5 2.9573(11) 3_566 ?
Se8 K11 3.307(15) 3_666 ?
Se8 K11 3.307(15) 3_656 ?
Se8 Sn11 3.5704(17) 3_666 ?
Se8 Sn11 3.5704(17) 3_656 ?
Se8 Se11 3.9571(14) 3_666 ?
Se8 Se11 3.9571(14) 3_656 ?
Se8 Se12 4.1369(18) 3_666 ?
Se8 Se12 4.1369(18) 3_656 ?
Se8 Se9 4.162(2) 1_455 ?
Se9 Sn5 2.9610(11) 3_666 ?
Se9 Bi5 2.9610(11) 3_666 ?
Se9 Sn5 2.9610(11) 3_656 ?
Se9 Bi5 2.9610(11) 3_656 ?
Se9 K12 3.245(17) 3_656 ?
Se9 K12 3.245(17) 3_666 ?
Se9 Sn12 3.4992(16) 3_656 ?
Se9 Sn12 3.4992(16) 3_666 ?
Se9 Se13 4.0345(18) 3_666 ?
Se9 Se13 4.0345(18) 3_656 ?
Se9 Se12 4.0938(14) 3_766 ?
Se9 Se12 4.0938(14) 3_756 ?
Se9 Se8 4.162(2) 1_655 ?
Se10 Sn12 2.8363(15) 3_666 ?
Se10 Sn12 2.8363(15) 3_656 ?
Se10 K12 3.252(19) 3_666 ?
Se10 K12 3.252(19) 3_656 ?
Se10 K13 3.420(3) 3_656 ?
Se10 K13 3.420(3) 3_666 ?
Se10 Se6 3.8218(16) 3_656 ?
Se10 Se6 3.8218(16) 3_666 ?
Se10 Se14 4.0045(19) 3_666 ?
Se10 Se14 4.0045(19) 3_656 ?
Se10 Se13 4.1398(16) 3_666 ?
Se10 Se13 4.1398(16) 3_656 ?
Se10 Se10 4.2054(6) 1_565 ?
Se10 Se10 4.2054(6) 1_545 ?
Se11 Sn6 2.8102(10) 3_666 ?
Se11 Bi6 2.8102(10) 3_666 ?
Se11 Sn6 2.8102(10) 3_656 ?
Se11 Bi6 2.8102(10) 3_656 ?
Se11 Se7 3.6777(18) 3_666 ?
Se11 Se7 3.6777(18) 3_656 ?
Se11 Se8 3.9571(14) 3_666 ?
Se11 Se8 3.9571(14) 3_656 ?
Se11 Se11 4.2054(6) 1_565 ?
Se11 Se11 4.2054(6) 1_545 ?
Se11 Se12 4.212(2) . ?
Se11 Se14 4.2205(15) 3_656 ?
Se12 Sn5 2.9286(14) 1_655 ?
Se12 Bi5 2.9286(14) 1_655 ?
Se12 Sn7 3.0177(10) 3_766 ?
Se12 Bi7 3.0177(10) 3_766 ?
Se12 Sn7 3.0177(10) 3_756 ?
Se12 Bi7 3.0177(10) 3_756 ?
Se12 Sn6 3.1515(11) 3_656 ?
Se12 Bi6 3.1515(11) 3_656 ?
Se12 Sn6 3.1515(11) 3_666 ?
Se12 Bi6 3.1515(11) 3_666 ?
Se12 Se9 4.0938(14) 3_766 ?
Se12 Se9 4.0938(14) 3_756 ?
Se12 Se8 4.1369(18) 3_666 ?
Se12 Se8 4.1369(18) 3_656 ?
Se13 Sn7 2.8977(11) 3_656 ?
Se13 Bi7 2.8977(11) 3_656 ?
Se13 Sn7 2.8977(11) 3_666 ?
Se13 Bi7 2.8977(11) 3_666 ?
Se13 Bi8 3.2226(12) 3_666 ?
Se13 Bi8 3.2226(12) 3_656 ?
Se13 Se9 4.0346(18) 3_666 ?
Se13 Se9 4.0346(18) 3_656 ?
Se13 Se10 4.1399(16) 3_666 ?
Se13 Se10 4.1399(16) 3_656 ?
Se13 Se12 4.1566(19) 1_455 ?
Se13 Se13 4.2054(6) 1_565 ?
Se14 Bi8 2.7670(10) 3_656 ?
Se14 Bi8 2.7670(10) 3_666 ?
Se14 Se14 3.3256(19) 3_666 ?
Se14 Se14 3.3256(19) 3_656 ?
Se14 K13 3.544(3) 3_656 ?
Se14 K13 3.544(3) 3_666 ?
Se14 Se10 4.0044(19) 3_666 ?
Se14 Se10 4.0044(19) 3_656 ?
Se14 Se14 4.2054(6) 1_565 ?
Se14 Se14 4.2054(6) 1_545 ?
Se14 Se11 4.2205(15) 3_656 ?
Se14 Se11 4.2205(15) 3_666 ?
